data_7246973
loop_
_publ_author_name
'Sun, Xueli'
'Li, Simin'
'Tian, Guolong'
'Gao, Yanli'
'Wei, Jianyu'
'Shen, Hui'

_publ_section_title
;
 Ag<sub>10</sub>Cu<sub>16</sub> nanoclusters with triple-ligand
 protection: total structure and electronic structure analysis.
;
_journal_issue 27
_journal_name_full 'Physical chemistry chemical physics : PCCP'
_journal_page_first 17901
_journal_page_last 17906
_journal_paper_doi 10.1039/d3cp02227g
_journal_volume 25
_journal_year 2023
_chemical_formula_moiety 'C216 H204 Ag10 Cu16 F24 O16 P4 S16, 2[CH3CH2OCH2CH3], 1[CH3CH2OCH2CH3]'
_chemical_formula_sum 'C228 H234 Ag10 Cu16 F24 O19 P4 S16'
_chemical_formula_weight 6466.32
_space_group_crystal_system monoclinic
_space_group_IT_number 14
_space_group_name_Hall '-P 2yn'
_space_group_name_H-M_alt 'P 1 21/n 1'
_atom_sites_solution_hydrogens geom
_audit_creation_date 2023-02-10
_audit_creation_method
;
Olex2 1.3
(compiled 2020.06.28 svn.raecde09e for OlexSys, GUI svn.r6132)
;
_audit_update_record
;
2023-04-21 deposited with the CCDC.	2023-06-12 downloaded from the CCDC.
;
_cell_angle_alpha 90
_cell_angle_beta 96.2820(10)
_cell_angle_gamma 90
_cell_formula_units_Z 2
_cell_length_a 18.3848(2)
_cell_length_b 34.2944(4)
_cell_length_c 18.6956(2)
_cell_measurement_reflns_used 47243
_cell_measurement_temperature 100(1)
_cell_measurement_theta_max 65.8560
_cell_measurement_theta_min 2.5560
_cell_volume 11716.7(2)
_computing_cell_refinement 'CrysAlisPro 1.171.41.110a (Rigaku OD, 2021)'
_computing_data_collection 'CrysAlisPro 1.171.41.110a (Rigaku OD, 2021)'
_computing_data_reduction 'CrysAlisPro 1.171.41.110a (Rigaku OD, 2021)'
_computing_molecular_graphics 'Olex2 1.3 (Dolomanov et al., 2009)'
_computing_publication_material 'Olex2 1.3 (Dolomanov et al., 2009)'
_computing_structure_refinement 'SHELXL 2018/3 (Sheldrick, 2015)'
_diffrn_ambient_environment N~2~
_diffrn_ambient_temperature 100(1)
_diffrn_detector 'Hybrid Pixel Array Detector'
_diffrn_detector_area_resol_mean 10.0000
_diffrn_detector_type HyPix
_diffrn_measured_fraction_theta_full 0.999
_diffrn_measured_fraction_theta_max 0.999
_diffrn_measurement_details
;
List of Runs (angles in degrees, time in seconds):

  # Type    Start    End  Width  t~exp~   \w     \q     \k     \f   Frames
#--------------------------------------------------------------------------
  1  \w    -24.00  38.00   0.50    1.00    --  -43.22  19.00 150.00  124
  2  \w   -122.00  -4.00   0.50    1.00    --  -43.22 -19.00 -30.00  236
  3  \w    -42.00  35.00   0.50    1.00    --  -43.22  37.00 -90.00  154
  4  \w    -74.00  32.00   0.50    1.00    --  -43.22  77.00-180.00  212
  5  \w     70.00 120.00   0.50    1.00    --   45.10   0.00 -90.00  100
  6  \w     72.00  97.00   0.50    1.00    --   45.10-125.00 -90.00   50
  7  \w    -89.00 -15.00   0.50    2.00    --  -88.32 125.00  30.00  148
  8  \w    -35.00  -9.00   0.50    2.00    --  -88.32  30.00-180.00   52
  9  \w    -50.00 -25.00   0.50    2.00    --  -88.32  45.00  30.00   50
 10  \w    -35.00  -9.00   0.50    2.00    --  -88.32  30.00 -30.00   52
 11  \w    -35.00  -8.00   0.50    2.00    --  -88.32  30.00 -60.00   54
 12  \w    -34.00  -9.00   0.50    2.00    --  -88.32  30.00   0.00   50
 13  \w    -34.00  -8.00   0.50    2.00    --  -88.32  30.00-120.00   52
 14  \w    -47.00 -12.00   0.50    2.00    --  -88.32  45.00   0.00   70
 15  \w   -138.00 -92.00   0.50    2.00    --  -88.32 -94.00-120.00   92
 16  \w    -34.00  -8.00   0.50    2.00    --  -88.32  30.00 150.00   52
 17  \w    -44.00 -11.00   0.50    2.00    --  -88.32  45.00 -60.00   66
 18  \w    -50.00 -13.00   0.50    2.00    --  -88.32  45.00-180.00   74
 19  \w    -35.00  -8.00   0.50    2.00    --  -88.32  30.00  30.00   54
 20  \w    -50.00 -19.00   0.50    2.00    --  -88.32  45.00-120.00   62
 21  \w    -46.00 -16.00   0.50    2.00    --  -88.32  45.00-150.00   60
 22  \w    -34.00  -8.00   0.50    2.00    --  -88.32  30.00 -90.00   52
 23  \w    -51.00 -11.00   0.50    2.00    --  -88.32  45.00 -30.00   80
 24  \w    -35.00 -10.00   0.50    2.00    --  -88.32  30.00-150.00   50
 25  \w     30.00  97.00   0.50    2.00    --   90.19 -77.00   0.00  134
 26  \w    138.00 165.00   0.50    2.00    --   90.19 125.00  60.00   54
 27  \w     88.00 113.00   0.50    2.00    --   90.19-125.00  90.00   50
 28  \w     40.00  81.00   0.50    2.00    --   90.19-125.00  90.00   82
 29  \w     50.00 104.00   0.50    2.00    --   90.19 -77.00 120.00  108
 30  \w    132.00 163.00   0.50    2.00    --   90.19 125.00   0.00   62
 31  \w     93.00 121.00   0.50    2.00    --   90.19 125.00   0.00   56
 32  \w     64.00 115.00   0.50    2.00    --   90.19-125.00   0.00  102
 33  \w     93.00 118.00   0.50    2.00    --   90.19 125.00 -90.00   50
 34  \w     64.00 108.00   0.50    2.00    --   90.19 -94.00 120.00   88
 35  \w    132.00 162.00   0.50    2.00    --   90.19 125.00-120.00   60
 36  \w     97.00 123.00   0.50    2.00    --   90.19 125.00-120.00   52
 37  \w     13.00  38.00   0.50    2.00    --   90.19 -45.00  60.00   50
 38  \w     68.00 156.00   0.50    2.00    --   90.19  61.00  30.00  176
 39  \w     69.00 111.00   0.50    2.00    --   90.19-125.00 -90.00   84
 40  \w     19.00  59.00   0.50    2.00    --   90.19 -94.00 120.00   80
 41  \w     51.00 110.00   0.50    2.00    --   90.19-125.00 -60.00  118
;
_diffrn_measurement_device 'four-circle diffractometer'
_diffrn_measurement_device_type 'XtaLAB Synergy, Dualflex, HyPix'
_diffrn_measurement_method '\w scans'
_diffrn_orient_matrix_type 'CrysAlisPro convention (1999,Acta A55,543-557)'
_diffrn_orient_matrix_UB_11 -0.0496208000
_diffrn_orient_matrix_UB_12 -0.0136511000
_diffrn_orient_matrix_UB_13 0.0564411000
_diffrn_orient_matrix_UB_21 -0.0579971000
_diffrn_orient_matrix_UB_22 0.0303107000
_diffrn_orient_matrix_UB_23 -0.0281084000
_diffrn_orient_matrix_UB_31 -0.0358501000
_diffrn_orient_matrix_UB_32 -0.0302007000
_diffrn_orient_matrix_UB_33 -0.0537977000
_diffrn_radiation_monochromator mirror
_diffrn_radiation_probe x-ray
_diffrn_radiation_type 'Cu K\a'
_diffrn_radiation_wavelength 1.54184
_diffrn_reflns_av_R_equivalents 0.0479
_diffrn_reflns_av_unetI/netI 0.0296
_diffrn_reflns_Laue_measured_fraction_full 0.999
_diffrn_reflns_Laue_measured_fraction_max 0.999
_diffrn_reflns_limit_h_max 21
_diffrn_reflns_limit_h_min -21
_diffrn_reflns_limit_k_max 33
_diffrn_reflns_limit_k_min -39
_diffrn_reflns_limit_l_max 18
_diffrn_reflns_limit_l_min -21
_diffrn_reflns_number 121132
_diffrn_reflns_point_group_measured_fraction_full 0.999
_diffrn_reflns_point_group_measured_fraction_max 0.999
_diffrn_reflns_theta_full 64.000
_diffrn_reflns_theta_max 64.000
_diffrn_reflns_theta_min 2.577
_diffrn_source 'micro-focus sealed X-ray tube'
_diffrn_source_type 'PhotonJet (Cu) X-ray Source'
_exptl_absorpt_coefficient_mu 10.292
_exptl_absorpt_correction_T_max 1.00000
_exptl_absorpt_correction_T_min 0.62688
_exptl_absorpt_correction_type multi-scan
_exptl_absorpt_process_details
;
CrysAlisPro 1.171.41.110a (Rigaku Oxford Diffraction, 2021)
Empirical absorption correction using spherical harmonics,
implemented in SCALE3 ABSPACK scaling algorithm.
;
_exptl_crystal_colour red
_exptl_crystal_colour_primary red
_exptl_crystal_density_diffrn 1.833
_exptl_crystal_description block
_exptl_crystal_F_000 6440
_exptl_crystal_size_max 0.15
_exptl_crystal_size_mid 0.1
_exptl_crystal_size_min 0.1
_refine_diff_density_max 2.480
_refine_diff_density_min -1.965
_refine_diff_density_rms 0.174
_refine_ls_extinction_method none
_refine_ls_goodness_of_fit_ref 1.076
_refine_ls_hydrogen_treatment constr
_refine_ls_matrix_type full
_refine_ls_number_parameters 1325
_refine_ls_number_reflns 19433
_refine_ls_number_restraints 565
_refine_ls_restrained_S_all 1.110
_refine_ls_R_factor_all 0.0986
_refine_ls_R_factor_gt 0.0825
_refine_ls_shift/su_max 0.001
_refine_ls_shift/su_mean 0.000
_refine_ls_structure_factor_coef Fsqd
_refine_ls_weighting_details 'w=1/[\s^2^(Fo^2^)+(0.1517P)^2^+73.6936P] where P=(Fo^2^+2Fc^2^)/3'
_refine_ls_weighting_scheme calc
_refine_ls_wR_factor_gt 0.2456
_refine_ls_wR_factor_ref 0.2587
_reflns_Friedel_coverage 0.000
_reflns_number_gt 15810
_reflns_number_total 19433
_reflns_threshold_expression 'I > 2\s(I)'
_cod_data_source_file d3cp02227g2.cif
_cod_data_source_block xl-4-0425-d13_auto
_cod_depositor_comments 'Adding full bibliography for 7246973.cif.'
_cod_database_code 7246973
_shelx_shelxl_version_number 2018/3
_chemical_oxdiff_formula CHONYbNi
_shelx_space_group_comment
;
The symmetry employed for this shelxl refinement is uniquely defined
by the following loop, which should always be used as a source of
symmetry information in preference to the above space-group names.
They are only intended as comments.
;
_shelx_estimated_absorpt_t_max 0.426
_shelx_estimated_absorpt_t_min 0.307
_reflns_odcompleteness_completeness 99.97
_reflns_odcompleteness_iscentric 1
_reflns_odcompleteness_theta 61.08
_olex2_refinement_description
;
1. Fixed Uiso
 At 1.2 times of:
  All C(H) groups, All C(H,H) groups
2. Restrained distances
 C102-C88
 1.55 with sigma of 0.02
 C101-C88 = C97-C88
 2.55 with sigma of 0.02
 C90-C89
 1.45 with sigma of 0.02
 C92-C90 = C93-C90
 3.2 with sigma of 0.02
 C93-C89 = C92-C89
 2.5 with sigma of 0.02
 C92-C89 = C93-C89
 2.5 with sigma of 0.02
 S7-C90
 1.72 with sigma of 0.02
 C87-C63
 1.54 with sigma of 0.02
 C68-C66
 1.54 with sigma of 0.02
 F9-F7 \\sim F7-F10
 with sigma of 0.02
 F10-C77 \\sim F9-C77 \\sim F7-C77
 with sigma of 0.02
 Cu6A-O8 \\sim Cu6-O8
 with sigma of 0.02
 Ag3-S3 \\sim Ag3A-S3
 with sigma of 0.02
 Ag5-P2 \\sim Ag5A-P2
 with sigma of 0.02
 Ag5A-S6 \\sim Ag5-S6
 with sigma of 0.02
 Cu7-S3 \\sim Cu7A-S3
 with sigma of 0.02
 Cu7-O3 \\sim Cu7A-O3
 with sigma of 0.02
3. Restrained planarity
 C89, C91, C92, C93, C94, C215, C397
 with sigma of 0.1
 C88, C97, C98, C99, C100, C101, C102
 with sigma of 0.1
4. Uiso/Uaniso restraints and constraints
F7 \\sim F9 \\sim F10 \\sim O6 \\sim O8 \\sim C35 \\sim C77: within 3.8A with
sigma of 0.01 and sigma for terminal atoms of 0.02 within 3.8A
C81 \\sim C82 \\sim C83 \\sim C84 \\sim C85 \\sim C86 \\sim C87: within 2A with
sigma of 0.01 and sigma for terminal atoms of 0.02 within 2A
C79 \\sim C88 \\sim C97 \\sim C98 \\sim C99 \\sim C100 \\sim C101 \\sim C102:
within 2A with sigma of 0.01 and sigma for terminal atoms of 0.02 within 2A
C10 \\sim C58 \\sim C67 \\sim C69 \\sim C78 \\sim C80: within 2A with sigma of
0.01 and sigma for terminal atoms of 0.02 within 2A
C71 \\sim C72 \\sim C73 \\sim C74 \\sim C75 \\sim C76: within 2A with sigma of
0.01 and sigma for terminal atoms of 0.02 within 2A
C32 \\sim C40 \\sim C57 \\sim C62 \\sim C65 \\sim C70: within 2A with sigma of
0.01 and sigma for terminal atoms of 0.02 within 2A
C103 \\sim C104 \\sim C105 \\sim C106 \\sim C107 \\sim C108: within 2A with
sigma of 0.01 and sigma for terminal atoms of 0.02 within 2A
C25 \\sim C64 \\sim C103 \\sim C104 \\sim C105 \\sim C106 \\sim C107 \\sim
C108: within 2A with sigma of 0.01 and sigma for terminal atoms of 0.02 within
2A
F8 \\sim F11 \\sim F12 \\sim C55: within 2A with sigma of 0.01 and sigma for
terminal atoms of 0.02 within 2A
F8 \\sim F11 \\sim F12 \\sim O5 \\sim O7 \\sim C46 \\sim C55: within 2A with
sigma of 0.01 and sigma for terminal atoms of 0.02 within 2A
S8 \\sim C79 \\sim C88 \\sim C97 \\sim C98 \\sim C99 \\sim C100 \\sim C101
\\sim C102: within 2A with sigma of 0.01 and sigma for terminal atoms of 0.02
within 2A
S7 \\sim C89 \\sim C90 \\sim C91 \\sim C92 \\sim C93 \\sim C94 \\sim C215 \\sim
C397: within 2A with sigma of 0.01 and sigma for terminal atoms of 0.02 within
2A
Ag3 \\sim Ag3A: within 2A with sigma of 0.01 and sigma for terminal atoms of
0.02 within 2A
Ag5 \\sim Ag5A: within 2A with sigma of 0.01 and sigma for terminal atoms of
0.02 within 2A
Cu7 \\sim Cu7A: within 2A with sigma of 0.01 and sigma for terminal atoms of
0.02 within 2A
Uanis(C79) \\sim Ueq, Uanis(C88) \\sim Ueq, Uanis(C102) \\sim Ueq, Uanis(C101)
\\sim Ueq, Uanis(C100) \\sim Ueq, Uanis(C99) \\sim Ueq, Uanis(C98) \\sim Ueq,
Uanis(C97) \\sim Ueq: with sigma of 0.01 and sigma for terminal atoms of 0.02
5. Others
 Sof(Cu6A)=Sof(Ag3A)=Sof(Ag5A)=Sof(Cu7A)=1-FVAR(1)
 Sof(Ag3)=Sof(Ag5)=Sof(Cu6)=Sof(Cu7)=FVAR(1)
6.a Secondary CH2 refined with riding coordinates:
 C9(H9A,H9B), C11(H11A,H11B), C13(H13A,H13B), C14(H14A,H14B), C25(H25A,H25B),
 C54(H54A,H54B), C60(H60B,H60A), C63(H63A,H63B), C64(H64A,H64B), C66(H66A,H66B),
  C68(H68A,H68B), C79(H79A,H79B), C87(H87A,H87B), C88(H88A,H88B), C89(H89A,
 H89B), C90(H90A,H90B)
6.b Aromatic/amide H refined with riding coordinates:
 C2(H2), C4(H4), C12(H12), C15(H15), C20(H20), C21(H21), C22(H22), C23(H23),
 C24(H24), C26(H26), C27(H27), C28(H28), C29(H29), C30(H30), C31(H31), C33(H33),
  C34(H34), C36(H36), C37(H37), C38(H38), C39(H39), C40(H40), C41(H41),
 C42(H42), C43(H43), C44(H44), C45(H45), C47(H47), C48(H48), C50(H50), C51(H51),
  C52(H52), C53(H53), C56(H56), C57(H57), C58(H58), C59(H59), C61(H61),
 C62(H62), C65(H65), C67(H67), C69(H69), C70(H70), C71(H71), C72(H72), C73(H73),
  C75(H75), C76(H76), C78(H78), C80(H80), C81(H81), C83(H83), C84(H84),
 C85(H85), C86(H86), C97(H97), C98(H98), C99(H99), C100(H100), C101(H101),
 C103(H103), C105(H105), C106(H106), C107(H107), C108(H108), C94(H94), C92(H92),
  C93(H93), C215(H215), C397(H397)
6.c Fitted hexagon refined as free rotating group:
 C48(C49,C50,C51,C52,C53), C71(C72,C73,C74,C75,C76), C81(C82,C83,C84,C85,C86),
 C97(C98,C99,C100,C101,C102), C103(C104,C105,C106,C107,C108), C94(C92,C91,C93,
 C215,C397)
;
_smtbx_masks_void_probe_radius 1.2
_smtbx_masks_void_truncation_radius 1.2
_olex2_submission_special_instructions 'No special instructions were received'
_oxdiff_exptl_absorpt_empirical_details
;
Empirical correction (ABSPACK) includes:
- Absorption correction using spherical harmonics
- Frame scaling
;
_oxdiff_exptl_absorpt_empirical_full_max 1.864
_oxdiff_exptl_absorpt_empirical_full_min 0.622

loop_
_space_group_symop_operation_xyz
'x, y, z'
'-x+1/2, y+1/2, -z+1/2'
'-x, -y, -z'
'x-1/2, -y-1/2, z-1/2'

loop_
_atom_site_label
_atom_site_type_symbol
_atom_site_fract_x
_atom_site_fract_y
_atom_site_fract_z
_atom_site_U_iso_or_equiv
_atom_site_adp_type
_atom_site_occupancy
_atom_site_site_symmetry_order
_atom_site_calc_flag
_atom_site_refinement_flags_posn
_atom_site_refinement_flags_adp
_atom_site_refinement_flags_occupancy
_atom_site_disorder_assembly
_atom_site_disorder_group
Ag1 Ag 0.45809(4) 0.50652(2) 0.39607(4) 0.0524(2) Uani 1 1 d . . . . .
Ag2 Ag 0.41958(4) 0.53041(2) 0.53054(4) 0.0634(2) Uani 1 1 d . . . . .
Ag3 Ag 0.4452(3) 0.45006(15) 0.5043(4) 0.0522(8) Uani 0.661(15) 1 d D U P A 1
Ag4 Ag 0.40258(4) 0.69735(3) 0.56052(4) 0.0697(3) Uani 1 1 d . . . . .
Ag5 Ag 0.5627(2) 0.69462(11) 0.5133(2) 0.0770(8) Uani 0.661(15) 1 d D U P A 1
Cu1 Cu 0.46318(7) 0.44088(4) 0.66992(6) 0.0434(3) Uani 1 1 d . . . . .
Cu2 Cu 0.48919(7) 0.36874(4) 0.59747(7) 0.0509(3) Uani 1 1 d . . . . .
Cu8 Cu 0.35135(7) 0.45474(4) 0.36131(7) 0.0499(3) Uani 1 1 d . . . . .
Cu3 Cu 0.44403(8) 0.52851(5) 0.68249(7) 0.0592(4) Uani 1 1 d . . . . .
Cu6 Cu 0.3348(2) 0.54693(15) 0.3907(2) 0.0511(9) Uani 0.661(15) 1 d D . P A 1
Cu7 Cu 0.4128(2) 0.3819(2) 0.3809(2) 0.0566(10) Uani 0.661(15) 1 d D U P A 1
Cu4 Cu 0.44540(11) 0.61710(9) 0.63905(9) 0.1085(9) Uani 1 1 d . . . . .
Cu5 Cu 0.36978(10) 0.63532(6) 0.44915(9) 0.0753(5) Uani 1 1 d . . . . .
S1 S 0.42655(11) 0.58202(6) 0.35196(10) 0.0424(4) Uani 1 1 d . . . . .
S2 S 0.54688(12) 0.56363(7) 0.68533(11) 0.0481(5) Uani 1 1 d . . . . .
S3 S 0.40387(11) 0.38255(7) 0.50360(13) 0.0507(5) Uani 1 1 d D . . . .
S4 S 0.37039(13) 0.59671(7) 0.54432(12) 0.0540(5) Uani 1 1 d . . . . .
S5 S 0.44354(15) 0.68512(8) 0.43803(11) 0.0568(6) Uani 1 1 d . . . . .
S6 S 0.51161(16) 0.67283(8) 0.63226(12) 0.0617(6) Uani 1 1 d D . . . .
S7 S 0.29568(15) 0.49333(8) 0.43124(18) 0.0691(7) Uani 1 1 d D U . . .
S8 S 0.37406(15) 0.48103(8) 0.6350(2) 0.0772(9) Uani 1 1 d . U . . .
P1 P 0.32207(13) 0.74506(8) 0.59083(13) 0.0517(6) Uani 1 1 d . . . . .
P2 P 0.62527(14) 0.75494(8) 0.50331(13) 0.0557(6) Uani 1 1 d D . . . .
F1 F 0.4356(4) 0.3511(2) 0.8608(3) 0.0720(17) Uani 1 1 d . . . . .
F2 F 0.2060(3) 0.33338(18) 0.2360(4) 0.0722(17) Uani 1 1 d . . . . .
F3 F 0.1426(3) 0.3817(2) 0.2680(5) 0.090(2) Uani 1 1 d . . . . .
F4 F 0.3276(3) 0.3648(2) 0.8131(4) 0.081(2) Uani 1 1 d . . . . .
F5 F 0.3793(4) 0.31162(17) 0.7854(3) 0.0720(17) Uani 1 1 d . . . . .
F6 F 0.2060(4) 0.3864(2) 0.1771(4) 0.088(2) Uani 1 1 d . . . . .
F7 F 0.1042(5) 0.6042(4) 0.3840(7) 0.153(3) Uani 1 1 d D U . . .
F8 F 0.2836(6) 0.5814(5) 0.8427(5) 0.167(5) Uani 1 1 d . U . . .
F9 F 0.1249(6) 0.6232(5) 0.2900(7) 0.166(4) Uani 1 1 d D U . . .
F10 F 0.1325(6) 0.6607(4) 0.3634(8) 0.167(4) Uani 1 1 d D U . . .
F11 F 0.3320(5) 0.6352(3) 0.8461(5) 0.116(3) Uani 1 1 d . U . . .
F12 F 0.3880(7) 0.5884(3) 0.8933(4) 0.135(4) Uani 1 1 d . U . . .
O1 O 0.4387(4) 0.40572(18) 0.7529(3) 0.0511(15) Uani 1 1 d . . . . .
O2 O 0.4333(3) 0.35158(19) 0.6849(3) 0.0508(14) Uani 1 1 d . . . . .
O3 O 0.3181(4) 0.3636(2) 0.3168(4) 0.0612(17) Uani 1 1 d D . . . .
O4 O 0.2690(4) 0.4233(2) 0.3034(4) 0.0668(19) Uani 1 1 d . . . . .
O5 O 0.3921(5) 0.6157(3) 0.7309(4) 0.081(2) Uani 1 1 d . U . . .
O6 O 0.2704(5) 0.6440(4) 0.3921(6) 0.114(3) Uani 1 1 d . U . . .
O7 O 0.3892(5) 0.5533(3) 0.7614(4) 0.084(2) Uani 1 1 d . U . . .
O8 O 0.2404(5) 0.5821(4) 0.3660(7) 0.125(3) Uani 1 1 d D U . . .
C1 C 0.4236(5) 0.3714(3) 0.7387(4) 0.0430(19) Uani 1 1 d . . . . .
C2 C 0.4317(5) 0.7170(3) 0.1904(5) 0.048(2) Uani 1 1 d . . . . .
H2 H 0.438125 0.689993 0.200512 0.058 Uiso 1 1 calc R U . . .
C3 C 0.4461(5) 0.7443(3) 0.2461(5) 0.0457(19) Uani 1 1 d . . . . .
C4 C 0.7675(5) 0.7696(3) 0.4651(5) 0.051(2) Uani 1 1 d . . . . .
H4 H 0.776224 0.784957 0.507452 0.061 Uiso 1 1 calc R U . . .
C5 C 0.2723(5) 0.3872(3) 0.2936(6) 0.058(2) Uani 1 1 d . . . . .
C6 C 0.3917(5) 0.3493(3) 0.7999(5) 0.048(2) Uani 1 1 d . . . . .
C7 C 0.7002(5) 0.7502(3) 0.4498(5) 0.049(2) Uani 1 1 d . . . . .
C8 C 0.2482(5) 0.7283(3) 0.6393(5) 0.051(2) Uani 1 1 d . . . . .
C9 C 0.3854(5) 0.5999(3) 0.2637(4) 0.0467(19) Uani 1 1 d . . . . .
H9A H 0.336735 0.611287 0.269004 0.056 Uiso 1 1 calc R U . . .
H9B H 0.416532 0.620913 0.247078 0.056 Uiso 1 1 calc R U . . .
C10 C 0.3411(6) 0.5842(4) 0.1377(5) 0.069(2) Uani 1 1 d . U . . .
C11 C 0.3769(6) 0.5685(3) 0.2083(5) 0.059(2) Uani 1 1 d . . . . .
H11A H 0.346716 0.547200 0.225025 0.071 Uiso 1 1 calc R U . . .
H11B H 0.425582 0.557733 0.201380 0.071 Uiso 1 1 calc R U . . .
C12 C 0.1368(6) 0.7018(3) 0.7183(6) 0.062(3) Uani 1 1 d . . . . .
H12 H 0.098626 0.692076 0.743737 0.075 Uiso 1 1 calc R U . . .
C13 C 0.4102(5) 0.7155(3) 0.3605(5) 0.055(2) Uani 1 1 d . . . . .
H13A H 0.376337 0.699886 0.326987 0.066 Uiso 1 1 calc R U . . .
H13B H 0.382458 0.737763 0.377264 0.066 Uiso 1 1 calc R U . . .
C14 C 0.4712(5) 0.7306(3) 0.3208(5) 0.055(2) Uani 1 1 d . . . . .
H14A H 0.495363 0.752578 0.348433 0.066 Uiso 1 1 calc R U . . .
H14B H 0.507959 0.709759 0.318276 0.066 Uiso 1 1 calc R U . . .
C15 C 0.1743(6) 0.7404(3) 0.6221(6) 0.059(2) Uani 1 1 d . . . . .
H15 H 0.161935 0.758213 0.583849 0.071 Uiso 1 1 calc R U . . .
C16 C 0.6668(5) 0.7734(3) 0.5890(5) 0.058(2) Uani 1 1 d . . . . .
C17 C 0.3670(5) 0.7833(3) 0.6474(5) 0.050(2) Uani 1 1 d . . . . .
C18 C 0.5718(5) 0.7948(3) 0.4613(5) 0.052(2) Uani 1 1 d . . . . .
C19 C 0.2059(6) 0.3719(3) 0.2439(7) 0.065(3) Uani 1 1 d . . . . .
C20 C 0.1210(5) 0.7261(3) 0.6611(6) 0.058(2) Uani 1 1 d . . . . .
H20 H 0.071518 0.733453 0.647710 0.069 Uiso 1 1 calc R U . . .
C21 C 0.4427(6) 0.7876(3) 0.6509(5) 0.057(2) Uani 1 1 d . . . . .
H21 H 0.469369 0.770784 0.622906 0.068 Uiso 1 1 calc R U . . .
C22 C 0.8212(5) 0.7663(3) 0.4188(5) 0.058(2) Uani 1 1 d . . . . .
H22 H 0.866541 0.779490 0.429926 0.069 Uiso 1 1 calc R U . . .
C23 C 0.4362(5) 0.7835(3) 0.2290(6) 0.056(2) Uani 1 1 d . . . . .
H23 H 0.446051 0.802694 0.265368 0.067 Uiso 1 1 calc R U . . .
C24 C 0.4087(5) 0.7287(3) 0.1221(5) 0.055(2) Uani 1 1 d . . . . .
H24 H 0.398569 0.709873 0.085092 0.066 Uiso 1 1 calc R U . . .
C25 C 0.5723(7) 0.5749(3) 0.7807(5) 0.061(2) Uani 1 1 d . U . . .
H25A H 0.615590 0.592237 0.785234 0.073 Uiso 1 1 calc R U . . .
H25B H 0.531544 0.589083 0.799519 0.073 Uiso 1 1 calc R U . . .
C26 C 0.4985(5) 0.7978(4) 0.4693(6) 0.062(3) Uani 1 1 d . . . . .
H26 H 0.476800 0.779243 0.498088 0.074 Uiso 1 1 calc R U . . .
C27 C 0.2062(6) 0.6918(4) 0.7385(7) 0.075(3) Uani 1 1 d . . . . .
H27 H 0.217570 0.676379 0.780510 0.090 Uiso 1 1 calc R U . . .
C28 C 0.3286(6) 0.8081(3) 0.6862(7) 0.065(3) Uani 1 1 d . . . . .
H28 H 0.276732 0.806499 0.682740 0.079 Uiso 1 1 calc R U . . .
C29 C 0.4546(6) 0.8280(4) 0.4358(7) 0.073(3) Uani 1 1 d . . . . .
H29 H 0.403944 0.829468 0.441212 0.088 Uiso 1 1 calc R U . . .
C30 C 0.6898(5) 0.7274(3) 0.3861(6) 0.064(3) Uani 1 1 d . . . . .
H30 H 0.645052 0.713750 0.375015 0.076 Uiso 1 1 calc R U . . .
C31 C 0.7361(6) 0.8007(5) 0.7203(6) 0.076(4) Uani 1 1 d . . . . .
H31 H 0.758429 0.809614 0.765570 0.091 Uiso 1 1 calc R U . . .
C32 C 0.2761(6) 0.7695(4) 0.5125(6) 0.069(2) Uani 1 1 d . U . . .
C33 C 0.6976(6) 0.7478(4) 0.6388(6) 0.065(3) Uani 1 1 d . . . . .
H33 H 0.694984 0.720610 0.629144 0.079 Uiso 1 1 calc R U . . .
C34 C 0.6012(5) 0.8228(4) 0.4189(5) 0.062(3) Uani 1 1 d . . . . .
H34 H 0.651773 0.821721 0.412894 0.075 Uiso 1 1 calc R U . . .
C35 C 0.2294(8) 0.6192(7) 0.3752(10) 0.117(3) Uani 1 1 d . U . . .
C36 C 0.4803(6) 0.8156(4) 0.6936(6) 0.066(3) Uani 1 1 d . . . . .
H36 H 0.532038 0.817632 0.696216 0.080 Uiso 1 1 calc R U . . .
C37 C 0.5589(7) 0.8520(4) 0.3853(6) 0.071(3) Uani 1 1 d . . . . .
H37 H 0.579607 0.870262 0.355085 0.085 Uiso 1 1 calc R U . . .
C38 C 0.3664(7) 0.8362(4) 0.7315(8) 0.088(4) Uani 1 1 d . . . . .
H38 H 0.340498 0.852221 0.761500 0.105 Uiso 1 1 calc R U . . .
C39 C 0.3999(6) 0.7678(4) 0.1063(5) 0.062(3) Uani 1 1 d . . . . .
H39 H 0.385230 0.775802 0.058237 0.075 Uiso 1 1 calc R U . . .
C40 C 0.2487(6) 0.7454(5) 0.4549(6) 0.076(3) Uani 1 1 d . U . . .
H40 H 0.256002 0.717988 0.458515 0.091 Uiso 1 1 calc R U . . .
C41 C 0.6706(6) 0.8138(4) 0.6046(6) 0.071(3) Uani 1 1 d . . . . .
H41 H 0.648734 0.832053 0.570465 0.085 Uiso 1 1 calc R U . . .
C42 C 0.8100(5) 0.7446(4) 0.3576(6) 0.069(3) Uani 1 1 d . . . . .
H42 H 0.847279 0.742634 0.326415 0.083 Uiso 1 1 calc R U . . .
C43 C 0.7062(7) 0.8270(4) 0.6697(6) 0.077(3) Uani 1 1 d . . . . .
H43 H 0.709806 0.854204 0.679232 0.093 Uiso 1 1 calc R U . . .
C44 C 0.4861(7) 0.8544(4) 0.3960(7) 0.076(3) Uani 1 1 d . . . . .
H44 H 0.457414 0.875328 0.374846 0.091 Uiso 1 1 calc R U . . .
C45 C 0.2625(6) 0.7037(3) 0.6986(6) 0.065(3) Uani 1 1 d . . . . .
H45 H 0.311061 0.694825 0.712109 0.077 Uiso 1 1 calc R U . . .
C46 C 0.3769(7) 0.5895(5) 0.7691(6) 0.080(3) Uani 1 1 d . U . . .
C47 C 0.4407(7) 0.8401(4) 0.7321(7) 0.077(3) Uani 1 1 d . . . . .
H47 H 0.465255 0.860324 0.759806 0.093 Uiso 1 1 calc R U . . .
C48 C 0.5038(4) 0.67498(16) 0.8882(3) 0.066(3) Uani 1 1 d G . . . .
H48 H 0.494344 0.649719 0.868480 0.079 Uiso 1 1 calc R U . . .
C49 C 0.4989(4) 0.7075(2) 0.8434(3) 0.065(3) Uani 1 1 d G . . . .
C50 C 0.5128(4) 0.74441(17) 0.8722(4) 0.072(3) Uani 1 1 d G . . . .
H50 H 0.509407 0.766604 0.841648 0.086 Uiso 1 1 calc R U . . .
C51 C 0.5315(4) 0.74891(19) 0.9458(4) 0.075(4) Uani 1 1 d G . . . .
H51 H 0.540952 0.774168 0.965552 0.090 Uiso 1 1 calc R U . . .
C52 C 0.5364(4) 0.7164(3) 0.9906(3) 0.068(3) Uani 1 1 d G . . . .
H52 H 0.549192 0.719508 1.040920 0.082 Uiso 1 1 calc R U . . .
C53 C 0.5225(4) 0.6795(2) 0.9618(3) 0.069(3) Uani 1 1 d G . . . .
H53 H 0.525889 0.657283 0.992386 0.083 Uiso 1 1 calc R U . . .
C54 C 0.5398(6) 0.6936(4) 0.7215(5) 0.065(3) Uani 1 1 d . . . . .
H54A H 0.573471 0.675123 0.749169 0.078 Uiso 1 1 calc R U . . .
H54B H 0.567054 0.718077 0.715708 0.078 Uiso 1 1 calc R U . . .
C55 C 0.3439(8) 0.5979(6) 0.8380(6) 0.090(3) Uani 1 1 d . U . . .
C56 C 0.7423(6) 0.7247(4) 0.3404(7) 0.075(3) Uani 1 1 d . . . . .
H56 H 0.733878 0.709713 0.297576 0.090 Uiso 1 1 calc R U . . .
C57 C 0.2652(7) 0.8099(5) 0.5075(8) 0.085(3) Uani 1 1 d . U . . .
H57 H 0.283703 0.826482 0.545954 0.102 Uiso 1 1 calc R U . . .
C58 C 0.3759(7) 0.6110(4) 0.0974(5) 0.072(3) Uani 1 1 d . U . . .
H58 H 0.424502 0.618901 0.113347 0.087 Uiso 1 1 calc R U . . .
C59 C 0.4120(6) 0.7947(4) 0.1587(6) 0.067(3) Uani 1 1 d . . . . .
H59 H 0.403931 0.821488 0.147790 0.080 Uiso 1 1 calc R U . . .
C60 C 0.4761(6) 0.7020(4) 0.7636(5) 0.069(3) Uani 1 1 d . . . . .
H60B H 0.440778 0.680125 0.756839 0.083 Uiso 1 1 calc R U . . .
H60A H 0.450907 0.725845 0.744162 0.083 Uiso 1 1 calc R U . . .
C61 C 0.7334(6) 0.7611(4) 0.7047(5) 0.074(3) Uani 1 1 d . . . . .
H61 H 0.755772 0.742965 0.738563 0.088 Uiso 1 1 calc R U . . .
C62 C 0.2114(6) 0.7609(5) 0.3932(7) 0.087(3) Uani 1 1 d . U . . .
H62 H 0.193052 0.744881 0.353868 0.105 Uiso 1 1 calc R U . . .
C63 C 0.3104(5) 0.3827(3) 0.5364(9) 0.086(4) Uani 1 1 d D . . . .
H63A H 0.307848 0.361407 0.571784 0.104 Uiso 1 1 calc R U . . .
H63B H 0.303373 0.407683 0.561369 0.104 Uiso 1 1 calc R U . . .
C64 C 0.5899(9) 0.5380(4) 0.8265(6) 0.086(3) Uani 1 1 d . U . . .
H64A H 0.555318 0.516888 0.809908 0.103 Uiso 1 1 calc R U . . .
H64B H 0.640087 0.528950 0.820630 0.103 Uiso 1 1 calc R U . . .
C65 C 0.2022(7) 0.8011(5) 0.3918(8) 0.095(3) Uani 1 1 d . U . . .
H65 H 0.176581 0.812315 0.349900 0.114 Uiso 1 1 calc R U . . .
C66 C 0.2420(7) 0.6213(3) 0.5918(7) 0.076(3) Uani 1 1 d D . . . .
H66A H 0.231041 0.638024 0.548824 0.092 Uiso 1 1 calc R U . . .
H66B H 0.274110 0.635994 0.628233 0.092 Uiso 1 1 calc R U . . .
C67 C 0.3402(8) 0.6265(4) 0.0335(6) 0.083(3) Uani 1 1 d . U . . .
H67 H 0.364983 0.644560 0.006119 0.100 Uiso 1 1 calc R U . . .
C68 C 0.2787(6) 0.5855(4) 0.5723(7) 0.073(3) Uani 1 1 d D . . . .
H68A H 0.248472 0.572324 0.532293 0.087 Uiso 1 1 calc R U . . .
H68B H 0.284113 0.567534 0.613959 0.087 Uiso 1 1 calc R U . . .
C69 C 0.2701(8) 0.5735(5) 0.1121(7) 0.093(3) Uani 1 1 d . U . . .
H69 H 0.244163 0.555505 0.138477 0.112 Uiso 1 1 calc R U . . .
C70 C 0.2270(7) 0.8254(5) 0.4460(8) 0.094(3) Uani 1 1 d . U . . .
H70 H 0.218550 0.852681 0.441919 0.113 Uiso 1 1 calc R U . . .
C71 C 0.0404(4) 0.5964(3) 0.6835(6) 0.116(4) Uani 1 1 d G U . . .
H71 H -0.003715 0.591851 0.704317 0.140 Uiso 1 1 calc R U . . .
C72 C 0.1062(6) 0.5819(3) 0.7167(5) 0.112(4) Uani 1 1 d G U . . .
H72 H 0.107081 0.567374 0.760069 0.135 Uiso 1 1 calc R U . . .
C73 C 0.1708(4) 0.5885(3) 0.6863(5) 0.107(4) Uani 1 1 d G U . . .
H73 H 0.215802 0.578560 0.708911 0.128 Uiso 1 1 calc R U . . .
C74 C 0.1696(4) 0.6097(3) 0.6228(6) 0.107(4) Uani 1 1 d G U . . .
C75 C 0.1038(6) 0.6242(3) 0.5897(5) 0.115(4) Uani 1 1 d G U . . .
H75 H 0.102934 0.638701 0.546249 0.138 Uiso 1 1 calc R U . . .
C76 C 0.0392(4) 0.6176(3) 0.6200(6) 0.118(4) Uani 1 1 d G U . . .
H76 H -0.005788 0.627515 0.597406 0.142 Uiso 1 1 calc R U . . .
C77 C 0.1492(8) 0.6258(4) 0.3557(8) 0.125(3) Uani 1 1 d D U . . .
C78 C 0.2721(9) 0.6161(5) 0.0112(7) 0.093(3) Uani 1 1 d . U . . .
H78 H 0.247967 0.627931 -0.030857 0.112 Uiso 1 1 calc R U . . .
C79 C 0.2919(8) 0.4818(5) 0.6714(10) 0.101(3) Uani 1 1 d . U . . .
H79A H 0.288419 0.506228 0.699045 0.121 Uiso 1 1 calc R U . . .
H79B H 0.251267 0.481662 0.631966 0.121 Uiso 1 1 calc R U . . .
C80 C 0.2363(9) 0.5894(6) 0.0464(8) 0.104(3) Uani 1 1 d . U . . .
H80 H 0.188616 0.581240 0.027622 0.125 Uiso 1 1 calc R U . . .
C81 C 0.1592(5) 0.3421(3) 0.5385(7) 0.096(3) Uani 1 1 d G U . . .
H81 H 0.189915 0.319907 0.536356 0.116 Uiso 1 1 calc R U . . .
C82 C 0.1806(5) 0.3779(3) 0.5130(7) 0.110(3) Uani 1 1 d G U . . .
C83 C 0.1357(6) 0.4103(3) 0.5162(8) 0.132(4) Uani 1 1 d G U . . .
H83 H 0.150350 0.434768 0.498804 0.158 Uiso 1 1 calc R U . . .
C84 C 0.0693(6) 0.4069(3) 0.5448(8) 0.139(4) Uani 1 1 d G U . . .
H84 H 0.038615 0.429027 0.547000 0.167 Uiso 1 1 calc R U . . .
C85 C 0.0479(4) 0.3711(4) 0.5703(7) 0.113(4) Uani 1 1 d G U . . .
H85 H 0.002529 0.368727 0.589875 0.136 Uiso 1 1 calc R U . . .
C86 C 0.0928(5) 0.3386(3) 0.5671(6) 0.105(4) Uani 1 1 d G U . . .
H86 H 0.078178 0.314166 0.584553 0.127 Uiso 1 1 calc R U . . .
C87 C 0.2508(8) 0.3777(6) 0.4777(9) 0.114(4) Uani 1 1 d D U . . .
H87A H 0.256377 0.352801 0.452192 0.137 Uiso 1 1 calc R U . . .
H87B H 0.250937 0.399373 0.442627 0.137 Uiso 1 1 calc R U . . .
C88 C 0.2837(9) 0.4487(6) 0.7184(10) 0.129(4) Uani 1 1 d D U . . .
H88A H 0.326105 0.446812 0.755816 0.155 Uiso 1 1 calc R U . C .
H88B H 0.279731 0.424116 0.690592 0.155 Uiso 1 1 calc R U . . .
C89 C 0.2062(9) 0.5115(6) 0.2925(10) 0.174(5) Uani 1 1 d D U . B -1
H89A H 0.218700 0.539563 0.296082 0.209 Uiso 1 1 calc R U . B -1
H89B H 0.242931 0.498311 0.265938 0.209 Uiso 1 1 calc R U . B -1
C90 C 0.2078(9) 0.4943(5) 0.3665(9) 0.125(4) Uani 1 1 d D U . . .
H90A H 0.190610 0.467042 0.360530 0.150 Uiso 1 1 calc R U . B .
H90B H 0.170693 0.508450 0.391173 0.150 Uiso 1 1 calc R U . . .
C97 C 0.1440(9) 0.4440(5) 0.7228(8) 0.178(5) Uani 1 1 d DG U . C -1
H97 H 0.139974 0.428974 0.679806 0.213 Uiso 1 1 calc R U . C -1
C98 C 0.0817(7) 0.4532(6) 0.7553(11) 0.189(6) Uani 1 1 d G U . C -1
H98 H 0.035111 0.444450 0.734503 0.227 Uiso 1 1 calc R U . C -1
C99 C 0.0877(9) 0.4751(5) 0.8181(11) 0.193(6) Uani 1 1 d G U . C -1
H99 H 0.045122 0.481430 0.840311 0.231 Uiso 1 1 calc R U . C -1
C100 C 0.1559(11) 0.4879(5) 0.8485(9) 0.187(6) Uani 1 1 d G U . C -1
H100 H 0.159996 0.502932 0.891424 0.224 Uiso 1 1 calc R U . C -1
C101 C 0.2182(8) 0.4787(5) 0.8160(8) 0.161(5) Uani 1 1 d DG U . C -1
H101 H 0.264860 0.487456 0.836729 0.193 Uiso 1 1 calc R U . C -1
C102 C 0.2123(8) 0.4568(4) 0.7531(8) 0.159(4) Uani 1 1 d DG U . C -1
C103 C 0.6455(8) 0.5630(5) 0.9448(7) 0.154(5) Uani 1 1 d G U . . .
H103 H 0.688553 0.567251 0.922106 0.185 Uiso 1 1 calc R U . . .
C104 C 0.5839(9) 0.5469(4) 0.9061(5) 0.122(4) Uani 1 1 d G U . . .
C105 C 0.5208(7) 0.5407(5) 0.9393(7) 0.158(5) Uani 1 1 d G U . . .
H105 H 0.478694 0.529708 0.912775 0.189 Uiso 1 1 calc R U . . .
C106 C 0.5194(8) 0.5505(5) 1.0112(8) 0.172(5) Uani 1 1 d G U . . .
H106 H 0.476276 0.546277 1.033908 0.207 Uiso 1 1 calc R U . . .
C107 C 0.5810(10) 0.5666(5) 1.0500(5) 0.173(5) Uani 1 1 d G U . . .
H107 H 0.579996 0.573333 1.099141 0.208 Uiso 1 1 calc R U . . .
C108 C 0.6440(8) 0.5728(5) 1.0168(7) 0.165(5) Uani 1 1 d G U . . .
H108 H 0.686135 0.583821 1.043241 0.198 Uiso 1 1 calc R U . . .
C94 C 0.0488(12) 0.4694(5) 0.1713(11) 0.238(7) Uani 1 1 d G U . B -1
H94 H 0.039359 0.447727 0.140058 0.286 Uiso 1 1 calc R U . B -1
C92 C 0.1183(10) 0.4748(5) 0.2073(9) 0.221(7) Uani 1 1 d DG U . B -1
H92 H 0.156328 0.456866 0.200733 0.265 Uiso 1 1 calc R U . B -1
C91 C 0.1322(8) 0.5066(4) 0.2530(8) 0.209(6) Uani 1 1 d G U . B -1
C93 C 0.0766(10) 0.5329(5) 0.2627(10) 0.235(7) Uani 1 1 d DG U . B -1
H93 H 0.086097 0.554596 0.293903 0.282 Uiso 1 1 calc R U . B -1
C215 C 0.0071(9) 0.5275(6) 0.2266(12) 0.248(7) Uani 1 1 d G U . B -1
H215 H -0.030872 0.545458 0.233229 0.298 Uiso 1 1 calc R U . B -1
C397 C -0.0068(9) 0.4957(6) 0.1809(12) 0.249(7) Uani 1 1 d G U . B -1
H397 H -0.054243 0.492024 0.156307 0.299 Uiso 1 1 calc R U . B -1
Cu6A Cu 0.3325(5) 0.5578(3) 0.4202(10) 0.077(4) Uani 0.339(15) 1 d D . P A 2
Ag3A Ag 0.4272(7) 0.4555(3) 0.5075(7) 0.061(2) Uani 0.339(15) 1 d D U P A 2
Ag5A Ag 0.5509(6) 0.7054(4) 0.5201(4) 0.084(2) Uani 0.339(15) 1 d D U P A 2
Cu7A Cu 0.3998(5) 0.3657(4) 0.3961(5) 0.059(2) Uani 0.339(15) 1 d D U P A 2

loop_
_atom_site_aniso_label
_atom_site_aniso_U_11
_atom_site_aniso_U_22
_atom_site_aniso_U_33
_atom_site_aniso_U_23
_atom_site_aniso_U_13
_atom_site_aniso_U_12
Ag1 0.0518(4) 0.0582(4) 0.0469(4) 0.0045(3) 0.0035(3) -0.0157(3)
Ag2 0.0606(5) 0.0687(5) 0.0600(4) -0.0034(3) 0.0031(3) 0.0109(4)
Ag3 0.0438(17) 0.0518(10) 0.0603(10) 0.0043(7) 0.0019(13) -0.0104(10)
Ag4 0.0564(5) 0.0897(6) 0.0630(5) -0.0164(4) 0.0073(4) 0.0196(4)
Ag5 0.0667(12) 0.0604(13) 0.1107(19) 0.0007(9) 0.0404(12) -0.0074(9)
Cu1 0.0429(7) 0.0475(7) 0.0412(6) 0.0020(5) 0.0109(5) -0.0013(5)
Cu2 0.0456(7) 0.0693(9) 0.0389(6) -0.0030(6) 0.0097(5) 0.0116(6)
Cu8 0.0425(7) 0.0587(8) 0.0475(7) -0.0081(6) 0.0009(5) -0.0085(6)
Cu3 0.0544(8) 0.0781(10) 0.0465(7) -0.0090(7) 0.0111(6) -0.0150(7)
Cu6 0.0376(13) 0.068(2) 0.0469(18) 0.0055(14) 0.0029(12) -0.0006(12)
Cu7 0.0482(15) 0.067(3) 0.0516(15) 0.0029(15) -0.0069(11) -0.0041(15)
Cu4 0.0785(12) 0.209(3) 0.0385(8) 0.0036(11) 0.0089(8) -0.0576(15)
Cu5 0.0695(10) 0.0933(12) 0.0610(9) 0.0201(8) -0.0029(8) 0.0130(9)
S1 0.0386(10) 0.0511(11) 0.0378(10) 0.0027(8) 0.0049(8) 0.0006(8)
S2 0.0496(12) 0.0562(13) 0.0386(10) -0.0059(9) 0.0051(9) -0.0058(10)
S3 0.0349(10) 0.0600(13) 0.0564(13) 0.0069(10) 0.0020(9) -0.0035(9)
S4 0.0544(13) 0.0627(14) 0.0459(12) 0.0014(10) 0.0101(10) 0.0059(11)
S5 0.0704(15) 0.0642(14) 0.0349(10) -0.0025(9) 0.0018(10) 0.0258(12)
S6 0.0778(17) 0.0714(16) 0.0356(11) -0.0030(10) 0.0038(11) 0.0167(13)
S7 0.0552(14) 0.0648(15) 0.092(2) -0.0104(14) 0.0318(14) -0.0117(12)
S8 0.0488(14) 0.0550(14) 0.123(3) 0.0099(15) -0.0124(15) -0.0021(11)
P1 0.0473(12) 0.0619(14) 0.0450(12) -0.0055(10) 0.0003(10) 0.0098(11)
P2 0.0482(13) 0.0731(16) 0.0459(12) 0.0072(11) 0.0058(10) -0.0102(11)
F1 0.079(4) 0.094(5) 0.043(3) 0.009(3) 0.010(3) -0.012(3)
F2 0.053(3) 0.068(4) 0.094(5) -0.024(3) 0.000(3) -0.011(3)
F3 0.041(3) 0.088(5) 0.137(6) -0.038(4) -0.004(4) 0.001(3)
F4 0.060(4) 0.088(4) 0.105(5) 0.035(4) 0.047(4) 0.017(3)
F5 0.098(5) 0.056(3) 0.065(4) 0.007(3) 0.022(3) -0.017(3)
F6 0.097(5) 0.095(5) 0.065(4) -0.006(4) -0.023(4) -0.004(4)
F7 0.061(4) 0.223(8) 0.181(7) 0.056(7) 0.035(5) 0.021(5)
F8 0.132(8) 0.281(13) 0.102(6) -0.077(7) 0.080(6) -0.080(8)
F9 0.081(5) 0.245(9) 0.166(7) 0.071(7) -0.018(5) 0.019(6)
F10 0.078(5) 0.215(8) 0.207(8) 0.031(7) 0.011(5) 0.045(6)
F11 0.115(6) 0.156(8) 0.085(5) 0.012(5) 0.052(5) 0.040(6)
F12 0.201(10) 0.161(8) 0.045(4) -0.007(4) 0.015(5) 0.070(7)
O1 0.065(4) 0.046(4) 0.045(3) -0.002(3) 0.021(3) -0.003(3)
O2 0.052(4) 0.058(4) 0.044(3) -0.006(3) 0.013(3) -0.004(3)
O3 0.044(4) 0.073(5) 0.064(4) -0.008(3) -0.004(3) -0.002(3)
O4 0.051(4) 0.071(5) 0.074(5) -0.012(4) -0.013(3) -0.006(3)
O5 0.071(5) 0.126(6) 0.047(4) 0.008(4) 0.016(3) 0.009(4)
O6 0.045(4) 0.189(7) 0.110(5) 0.063(5) 0.015(4) 0.036(4)
O7 0.067(4) 0.134(7) 0.055(4) -0.005(4) 0.023(3) -0.012(5)
O8 0.044(4) 0.193(7) 0.136(5) 0.068(6) 0.009(4) 0.012(5)
C1 0.039(4) 0.055(5) 0.037(4) 0.002(4) 0.011(3) 0.004(4)
C2 0.045(5) 0.055(5) 0.045(5) 0.002(4) 0.007(4) 0.006(4)
C3 0.038(4) 0.059(5) 0.039(4) -0.002(4) 0.001(3) 0.005(4)
C4 0.045(5) 0.061(6) 0.046(5) -0.001(4) 0.002(4) -0.004(4)
C5 0.040(5) 0.075(7) 0.057(6) -0.013(5) 0.000(4) -0.009(5)
C6 0.048(5) 0.051(5) 0.049(5) 0.004(4) 0.014(4) 0.002(4)
C7 0.048(5) 0.050(5) 0.048(5) 0.002(4) 0.001(4) -0.004(4)
C8 0.044(5) 0.050(5) 0.056(5) -0.008(4) -0.003(4) -0.001(4)
C9 0.055(5) 0.044(5) 0.040(4) 0.002(4) 0.001(4) 0.003(4)
C10 0.072(5) 0.091(6) 0.044(4) -0.018(4) 0.004(4) 0.022(5)
C11 0.073(7) 0.054(6) 0.050(5) -0.008(4) 0.002(5) 0.005(5)
C12 0.056(6) 0.059(6) 0.070(7) 0.007(5) -0.002(5) -0.012(5)
C13 0.059(6) 0.066(6) 0.039(4) 0.005(4) 0.001(4) 0.023(5)
C14 0.046(5) 0.074(6) 0.043(5) -0.004(4) -0.007(4) 0.017(4)
C15 0.058(6) 0.065(6) 0.055(6) 0.002(5) 0.011(5) 0.012(5)
C16 0.051(5) 0.084(7) 0.040(5) 0.015(5) 0.005(4) 0.007(5)
C17 0.047(5) 0.054(5) 0.050(5) 0.005(4) 0.012(4) 0.002(4)
C18 0.043(5) 0.075(6) 0.036(4) -0.005(4) 0.003(4) -0.008(4)
C19 0.043(5) 0.071(7) 0.078(7) -0.018(6) -0.006(5) -0.007(5)
C20 0.046(5) 0.066(6) 0.061(6) 0.003(5) 0.003(4) 0.003(4)
C21 0.057(6) 0.066(6) 0.050(5) -0.007(4) 0.017(4) 0.001(5)
C22 0.050(5) 0.063(6) 0.060(6) 0.003(5) 0.001(4) -0.012(4)
C23 0.052(5) 0.056(6) 0.061(6) -0.003(5) 0.006(4) -0.004(4)
C24 0.049(5) 0.075(7) 0.041(5) -0.001(4) 0.009(4) -0.003(5)
C25 0.091(7) 0.057(5) 0.035(4) -0.006(4) 0.003(4) 0.010(5)
C26 0.048(5) 0.084(7) 0.055(6) -0.012(5) 0.014(4) -0.007(5)
C27 0.061(7) 0.071(7) 0.092(8) 0.026(6) -0.001(6) -0.012(5)
C28 0.066(6) 0.046(5) 0.088(8) -0.014(5) 0.026(6) -0.003(5)
C29 0.050(6) 0.097(9) 0.072(7) -0.022(7) 0.004(5) 0.007(6)
C30 0.042(5) 0.073(7) 0.076(7) -0.013(5) 0.007(5) -0.004(5)
C31 0.053(6) 0.133(12) 0.041(5) -0.005(6) 0.001(4) 0.018(7)
C32 0.044(4) 0.110(7) 0.054(5) 0.015(5) 0.010(4) 0.015(5)
C33 0.059(6) 0.085(8) 0.054(6) 0.008(5) 0.017(5) 0.009(5)
C34 0.044(5) 0.091(8) 0.050(5) 0.008(5) -0.002(4) 0.002(5)
C35 0.037(4) 0.192(8) 0.124(6) 0.072(6) 0.020(5) 0.029(5)
C36 0.053(6) 0.090(8) 0.058(6) -0.011(5) 0.016(5) -0.014(5)
C37 0.074(7) 0.070(7) 0.065(7) 0.006(5) -0.007(6) 0.004(6)
C38 0.084(9) 0.067(7) 0.121(11) -0.032(7) 0.052(8) -0.017(6)
C39 0.060(6) 0.085(8) 0.042(5) 0.015(5) 0.009(4) 0.007(5)
C40 0.048(5) 0.133(7) 0.048(4) 0.000(5) 0.010(4) 0.026(5)
C41 0.064(7) 0.103(9) 0.045(5) 0.004(5) -0.002(5) -0.004(6)
C42 0.038(5) 0.102(9) 0.066(7) -0.002(6) 0.004(4) 0.001(5)
C43 0.074(8) 0.094(9) 0.061(7) -0.013(6) -0.004(6) 0.002(7)
C44 0.067(7) 0.081(8) 0.076(8) -0.007(6) -0.012(6) 0.008(6)
C45 0.050(6) 0.068(7) 0.072(7) 0.014(5) -0.007(5) 0.006(5)
C46 0.062(5) 0.131(7) 0.049(4) -0.005(5) 0.019(4) 0.001(5)
C47 0.080(8) 0.067(7) 0.089(8) -0.025(6) 0.031(6) -0.033(6)
C48 0.065(6) 0.075(7) 0.057(6) 0.002(5) 0.005(5) 0.009(5)
C49 0.059(6) 0.085(8) 0.050(5) -0.016(5) 0.007(4) 0.013(5)
C50 0.050(6) 0.080(8) 0.087(8) -0.008(6) 0.013(5) 0.010(5)
C51 0.043(5) 0.100(9) 0.083(8) -0.045(7) 0.013(5) 0.001(5)
C52 0.043(5) 0.111(10) 0.050(6) -0.021(6) 0.004(4) -0.005(6)
C53 0.055(6) 0.099(9) 0.053(6) 0.006(6) 0.008(5) 0.006(6)
C54 0.066(6) 0.082(7) 0.047(5) -0.010(5) 0.005(5) 0.016(5)
C55 0.080(6) 0.147(8) 0.048(5) -0.009(6) 0.028(5) -0.001(6)
C56 0.044(6) 0.095(9) 0.086(8) -0.026(7) 0.002(5) 0.000(5)
C57 0.059(5) 0.115(7) 0.081(6) 0.035(6) 0.011(5) 0.012(5)
C58 0.085(6) 0.091(6) 0.041(4) -0.010(4) 0.007(4) 0.026(5)
C59 0.063(6) 0.071(7) 0.069(7) 0.017(6) 0.018(5) 0.001(5)
C60 0.057(6) 0.102(9) 0.048(5) -0.001(5) 0.004(5) 0.023(6)
C61 0.059(6) 0.125(11) 0.037(5) 0.008(6) 0.007(4) 0.019(7)
C62 0.055(5) 0.152(8) 0.056(5) 0.012(6) 0.013(4) 0.021(6)
C63 0.033(5) 0.050(6) 0.175(14) -0.008(7) 0.004(7) 0.001(4)
C64 0.133(8) 0.073(6) 0.048(5) -0.013(4) -0.002(5) 0.014(6)
C65 0.062(5) 0.151(8) 0.074(6) 0.043(6) 0.011(5) 0.010(6)
C66 0.076(8) 0.072(7) 0.082(8) -0.005(6) 0.008(6) -0.002(6)
C67 0.103(6) 0.104(7) 0.045(5) -0.007(5) 0.016(5) 0.033(6)
C68 0.064(7) 0.088(8) 0.068(7) -0.004(6) 0.012(5) 0.009(6)
C69 0.085(6) 0.129(7) 0.064(5) -0.020(6) 0.001(5) 0.012(6)
C70 0.065(6) 0.128(8) 0.090(6) 0.048(6) 0.008(5) 0.008(6)
C71 0.081(6) 0.146(9) 0.129(8) -0.045(7) 0.044(7) 0.011(7)
C72 0.083(6) 0.145(9) 0.116(7) -0.048(7) 0.040(6) -0.005(7)
C73 0.081(6) 0.141(9) 0.104(7) -0.053(7) 0.038(6) -0.004(6)
C74 0.080(6) 0.141(9) 0.105(7) -0.050(7) 0.034(6) 0.006(6)
C75 0.082(6) 0.148(9) 0.119(8) -0.043(7) 0.031(6) 0.019(7)
C76 0.082(6) 0.147(9) 0.132(8) -0.040(7) 0.036(7) 0.020(7)
C77 0.050(5) 0.196(8) 0.131(6) 0.075(6) 0.019(5) 0.026(5)
C78 0.101(7) 0.124(8) 0.054(5) -0.010(5) 0.003(5) 0.042(6)
C79 0.081(5) 0.097(6) 0.126(6) 0.008(5) 0.022(5) -0.002(5)
C80 0.093(7) 0.143(8) 0.072(6) -0.020(6) -0.007(5) 0.025(7)
C81 0.060(5) 0.104(7) 0.129(8) 0.025(6) 0.027(6) -0.017(5)
C82 0.063(5) 0.125(7) 0.146(8) 0.037(6) 0.026(6) -0.005(5)
C83 0.077(6) 0.143(9) 0.178(9) 0.034(8) 0.030(7) 0.012(7)
C84 0.081(7) 0.155(9) 0.185(9) 0.022(8) 0.025(7) 0.020(7)
C85 0.060(6) 0.139(9) 0.144(9) 0.029(8) 0.023(6) 0.005(6)
C86 0.060(6) 0.124(8) 0.135(8) 0.027(7) 0.021(6) -0.016(6)
C87 0.077(7) 0.132(9) 0.135(10) 0.038(8) 0.024(7) -0.009(7)
C88 0.117(6) 0.137(7) 0.138(7) 0.010(6) 0.032(6) 0.014(6)
C89 0.158(10) 0.166(10) 0.188(10) 0.001(9) -0.032(9) 0.020(9)
C90 0.109(7) 0.120(8) 0.142(8) -0.005(7) -0.003(7) -0.002(7)
C97 0.167(8) 0.183(8) 0.185(8) 0.004(6) 0.027(6) 0.003(6)
C98 0.182(8) 0.194(8) 0.193(8) 0.001(7) 0.026(7) 0.002(7)
C99 0.186(8) 0.200(8) 0.193(8) 0.002(7) 0.026(7) 0.003(7)
C100 0.182(8) 0.195(8) 0.186(8) 0.003(6) 0.030(6) 0.004(7)
C101 0.152(7) 0.171(7) 0.162(7) 0.009(6) 0.034(6) 0.011(6)
C102 0.146(6) 0.166(7) 0.166(7) 0.009(6) 0.026(6) 0.012(6)
C103 0.206(11) 0.162(9) 0.093(7) -0.023(7) 0.007(8) -0.052(9)
C104 0.177(9) 0.120(7) 0.069(6) -0.015(6) 0.011(6) -0.022(7)
C105 0.211(11) 0.163(9) 0.099(8) -0.018(8) 0.017(8) -0.024(9)
C106 0.226(12) 0.181(10) 0.110(8) -0.026(8) 0.018(9) -0.029(10)
C107 0.232(12) 0.181(10) 0.105(9) -0.035(8) 0.011(9) -0.039(10)
C108 0.220(12) 0.179(10) 0.094(8) -0.037(8) 0.011(8) -0.049(10)
C94 0.223(14) 0.208(14) 0.261(14) -0.013(12) -0.080(12) 0.056(12)
C92 0.206(13) 0.194(13) 0.238(13) -0.003(11) -0.082(11) 0.062(11)
C91 0.190(11) 0.194(11) 0.224(12) 0.001(10) -0.069(10) 0.053(9)
C93 0.211(13) 0.221(13) 0.248(13) -0.010(11) -0.083(11) 0.049(11)
C215 0.225(14) 0.231(14) 0.262(14) -0.019(12) -0.088(12) 0.047(12)
C397 0.229(14) 0.225(14) 0.267(15) -0.020(12) -0.087(12) 0.046(12)
Cu6A 0.056(4) 0.067(5) 0.101(8) 0.033(5) -0.024(5) -0.017(3)
Ag3A 0.054(4) 0.067(4) 0.057(3) 0.017(3) -0.013(3) -0.026(3)
Ag5A 0.070(3) 0.115(5) 0.065(2) 0.018(3) 0.002(2) -0.032(3)
Cu7A 0.056(4) 0.063(5) 0.055(4) -0.015(3) -0.013(3) 0.010(3)

loop_
_atom_type_symbol
_atom_type_description
_atom_type_scat_dispersion_real
_atom_type_scat_dispersion_imag
_atom_type_scat_source
Ag Ag 0.1306 4.2820 'International Tables Vol C Tables 4.2.6.8 and 6.1.1.4'
C C 0.0181 0.0091 'International Tables Vol C Tables 4.2.6.8 and 6.1.1.4'
Cu Cu -1.9646 0.5888 'International Tables Vol C Tables 4.2.6.8 and 6.1.1.4'
F F 0.0727 0.0534 'International Tables Vol C Tables 4.2.6.8 and 6.1.1.4'
H H 0.0000 0.0000 'International Tables Vol C Tables 4.2.6.8 and 6.1.1.4'
O O 0.0492 0.0322 'International Tables Vol C Tables 4.2.6.8 and 6.1.1.4'
P P 0.2955 0.4335 'International Tables Vol C Tables 4.2.6.8 and 6.1.1.4'
S S 0.3331 0.5567 'International Tables Vol C Tables 4.2.6.8 and 6.1.1.4'

loop_
_geom_angle_atom_site_label_1
_geom_angle_atom_site_label_2
_geom_angle_atom_site_label_3
_geom_angle
_geom_angle_site_symmetry_1
_geom_angle_site_symmetry_3
_geom_angle_publ_flag
Ag2 Ag1 Ag2 87.77(3) 3_666 . ?
Ag2 Ag1 Ag3 60.45(11) 3_666 3_666 ?
Ag2 Ag1 Ag3 57.50(11) . 3_666 ?
Ag2 Ag1 Ag3 57.77(11) 3_666 . ?
Ag2 Ag1 Ag3 60.68(11) . . ?
Ag2 Ag1 S2 81.77(5) 3_666 3_666 ?
Ag2 Ag1 S2 136.88(5) . 3_666 ?
Ag2 Ag1 Ag3A 63.5(3) . 3_666 ?
Ag2 Ag1 Ag3A 64.8(3) 3_666 . ?
Ag2 Ag1 Ag3A 55.2(3) . . ?
Ag2 Ag1 Ag3A 54.1(2) 3_666 3_666 ?
Ag3 Ag1 Ag3 89.16(15) . 3_666 ?
Ag3 Ag1 S2 78.67(13) . 3_666 ?
Ag3 Ag1 Ag3A 88.6(3) . 3_666 ?
Ag3 Ag1 Ag3A 7.6(3) 3_666 3_666 ?
Cu1 Ag1 Ag2 114.53(4) 3_666 . ?
Cu1 Ag1 Ag2 94.83(4) 3_666 3_666 ?
Cu1 Ag1 Ag3 151.26(12) 3_666 . ?
Cu1 Ag1 Ag3 67.76(13) 3_666 3_666 ?
Cu1 Ag1 Cu3 68.21(4) 3_666 3_666 ?
Cu1 Ag1 S1 48.77(5) 3_666 . ?
Cu1 Ag1 S2 107.99(6) 3_666 3_666 ?
Cu1 Ag1 Ag3A 66.2(2) 3_666 3_666 ?
Cu1 Ag1 Ag3A 156.0(2) 3_666 . ?
Cu8 Ag1 Ag2 110.30(4) . 3_666 ?
Cu8 Ag1 Ag2 99.28(4) . . ?
Cu8 Ag1 Ag3 66.58(13) . . ?
Cu8 Ag1 Ag3 153.47(13) . 3_666 ?
Cu8 Ag1 Cu1 138.60(5) . 3_666 ?
Cu8 Ag1 Cu3 94.98(5) . 3_666 ?
Cu8 Ag1 S1 115.21(6) . . ?
Cu8 Ag1 S2 47.78(5) . 3_666 ?
Cu8 Ag1 Ag3A 154.9(2) . 3_666 ?
Cu8 Ag1 Ag3A 64.3(2) . . ?
Cu3 Ag1 Ag2 149.08(4) 3_666 . ?
Cu3 Ag1 Ag2 61.51(4) 3_666 3_666 ?
Cu3 Ag1 Ag3 101.30(11) 3_666 . ?
Cu3 Ag1 Ag3 100.44(11) 3_666 3_666 ?
Cu3 Ag1 S1 112.48(6) 3_666 . ?
Cu3 Ag1 S2 47.35(6) 3_666 3_666 ?
Cu3 Ag1 Ag3A 108.8(3) 3_666 . ?
Cu3 Ag1 Ag3A 93.1(3) 3_666 3_666 ?
Cu6 Ag1 Ag2 153.08(10) . 3_666 ?
Cu6 Ag1 Ag2 65.35(10) . . ?
Cu6 Ag1 Ag3 104.29(13) . . ?
Cu6 Ag1 Ag3 102.80(12) . 3_666 ?
Cu6 Ag1 Cu1 97.62(10) . 3_666 ?
Cu6 Ag1 Cu8 74.69(13) . . ?
Cu6 Ag1 Cu3 145.41(10) . 3_666 ?
Cu6 Ag1 S1 49.22(11) . . ?
Cu6 Ag1 S2 116.42(13) . 3_666 ?
Cu6 Ag1 Ag3A 110.3(2) . 3_666 ?
S1 Ag1 Ag2 85.89(5) . . ?
S1 Ag1 Ag2 134.49(5) . 3_666 ?
S1 Ag1 Ag3 145.53(11) . . ?
S1 Ag1 Ag3 78.51(12) . 3_666 ?
S1 Ag1 S2 129.84(7) . 3_666 ?
S1 Ag1 Ag3A 138.5(3) . . ?
S1 Ag1 Ag3A 83.1(2) . 3_666 ?
S2 Ag1 Ag3 140.64(11) 3_666 3_666 ?
S2 Ag1 Ag3A 133.3(3) 3_666 3_666 ?
Ag1 Ag2 Ag1 92.23(3) 3_666 . ?
Ag1 Ag2 Ag3 60.03(14) . . ?
Ag1 Ag2 Ag3 60.56(13) 3_666 . ?
Ag1 Ag2 Cu3 57.82(4) 3_666 . ?
Ag1 Ag2 Cu3 149.86(5) . . ?
Ag1 Ag2 Cu6 54.75(8) . . ?
Ag1 Ag2 Cu6 146.95(8) 3_666 . ?
Ag1 Ag2 Ag3A 60.1(2) . 3_666 ?
Ag1 Ag2 Ag3A 57.9(2) 3_666 3_666 ?
Ag3 Ag2 Ag1 62.04(14) 3_666 . ?
Ag3 Ag2 Ag1 61.55(14) 3_666 3_666 ?
Ag3 Ag2 Ag3 91.39(15) 3_666 . ?
Ag3 Ag2 Cu3 101.36(15) 3_666 . ?
Ag3 Ag2 Cu6 98.56(16) 3_666 . ?
Ag3 Ag2 Cu6 96.57(16) . . ?
Ag3 Ag2 S8 132.11(15) 3_666 . ?
Ag3 Ag2 Ag3A 5.1(3) 3_666 3_666 ?
Ag3 Ag2 Ag3A 86.44(19) . 3_666 ?
Cu3 Ag2 Ag3 98.03(15) . . ?
Cu3 Ag2 Cu6 154.91(8) . . ?
Cu3 Ag2 Ag3A 101.0(2) . 3_666 ?
Cu6 Ag2 Ag3A 100.2(2) . 3_666 ?
S4 Ag2 Ag1 119.54(6) . . ?
S4 Ag2 Ag1 130.35(7) . 3_666 ?
S4 Ag2 Ag3 167.93(13) . . ?
S4 Ag2 Ag3 98.79(12) . 3_666 ?
S4 Ag2 Cu3 86.34(7) . . ?
S4 Ag2 Cu6 75.62(11) . . ?
S4 Ag2 S8 110.20(9) . . ?
S4 Ag2 Cu6A 63.7(4) . . ?
S4 Ag2 Ag3A 161.7(3) . . ?
S4 Ag2 Ag3A 103.8(2) . 3_666 ?
S8 Ag2 Ag1 125.14(8) . . ?
S8 Ag2 Ag1 70.64(6) . 3_666 ?
S8 Ag2 Ag3 66.42(15) . . ?
S8 Ag2 Cu3 46.19(7) . . ?
S8 Ag2 Cu6 124.67(11) . . ?
S8 Ag2 Ag3A 128.5(2) . 3_666 ?
Cu6A Ag2 Ag1 66.1(4) . . ?
Cu6A Ag2 Cu3 144.0(4) . . ?
Cu6A Ag2 S8 124.1(2) . . ?
Ag3A Ag2 Ag1 62.7(3) . . ?
Ag3A Ag2 Cu3 97.9(3) . . ?
Ag3A Ag2 S8 62.8(3) . . ?
Ag3A Ag2 Cu6A 105.0(4) . . ?
Ag1 Ag3 Ag1 90.84(15) . 3_666 ?
Ag1 Ag3 Ag2 59.29(11) . . ?
Ag1 Ag3 Cu1 53.72(12) 3_666 . ?
Ag1 Ag3 Cu1 141.0(2) . . ?
Ag1 Ag3 Cu8 143.6(2) 3_666 . ?
Ag1 Ag3 Cu8 54.25(13) . . ?
Ag2 Ag3 Ag1 60.46(11) 3_666 3_666 ?
Ag2 Ag3 Ag1 58.99(11) . 3_666 ?
Ag2 Ag3 Ag1 60.67(12) 3_666 . ?
Ag2 Ag3 Ag2 88.61(15) 3_666 . ?
Ag2 Ag3 Cu1 105.3(2) 3_666 . ?
Ag2 Ag3 Cu1 85.85(16) . . ?
Ag2 Ag3 Cu8 102.9(2) 3_666 . ?
Ag2 Ag3 Cu8 90.69(17) . . ?
Cu8 Ag3 Cu1 151.47(18) . . ?
S3 Ag3 Ag1 134.2(3) . . ?
S3 Ag3 Ag1 132.2(3) . 3_666 ?
S3 Ag3 Ag2 121.66(19) . 3_666 ?
S3 Ag3 Ag2 149.7(2) . . ?
S3 Ag3 Cu1 84.70(19) . . ?
S3 Ag3 Cu8 84.17(19) . . ?
Ag5 Ag4 Cu4 84.96(8) . . ?
Cu5 Ag4 Ag5 84.70(8) . . ?
Cu5 Ag4 Cu4 74.13(5) . . ?
S5 Ag4 Ag5 50.43(10) . . ?
S5 Ag4 Cu4 101.07(7) . . ?
S5 Ag4 Cu5 46.17(8) . . ?
S5 Ag4 Ag5A 53.19(17) . . ?
S6 Ag4 Ag5 53.78(10) . . ?
S6 Ag4 Cu4 45.52(8) . . ?
S6 Ag4 Cu5 103.23(7) . . ?
S6 Ag4 S5 97.64(8) . . ?
S6 Ag4 Ag5A 55.94(16) . . ?
P1 Ag4 Ag5 136.65(10) . . ?
P1 Ag4 Cu4 129.13(8) . . ?
P1 Ag4 Cu5 125.92(8) . . ?
P1 Ag4 S5 126.96(9) . . ?
P1 Ag4 S6 128.17(9) . . ?
P1 Ag4 Ag5A 129.5(3) . . ?
Ag5A Ag4 Cu4 90.6(2) . . ?
Ag5A Ag4 Cu5 90.5(2) . . ?
Cu2 Ag5 Ag4 88.83(11) 3_666 . ?
S3 Ag5 Ag4 106.73(12) 3_666 . ?
S3 Ag5 Cu2 45.47(8) 3_666 3_666 ?
S5 Ag5 Ag4 51.30(9) . . ?
S5 Ag5 Cu2 48.68(9) . 3_666 ?
S5 Ag5 S3 90.18(14) . 3_666 ?
S5 Ag5 S6 93.90(14) . . ?
S6 Ag5 Ag4 48.72(8) . . ?
S6 Ag5 Cu2 104.88(13) . 3_666 ?
S6 Ag5 S3 85.89(13) . 3_666 ?
P2 Ag5 Ag4 117.89(15) . . ?
P2 Ag5 Cu2 132.50(17) . 3_666 ?
P2 Ag5 S3 135.37(17) . 3_666 ?
P2 Ag5 S5 118.09(18) . . ?
P2 Ag5 S6 122.40(19) . . ?
Ag1 Cu1 Ag3 58.51(10) 3_666 . ?
Ag1 Cu1 Cu2 103.54(5) 3_666 . ?
Ag1 Cu1 Cu3 56.34(4) 3_666 . ?
Ag1 Cu1 Ag3A 60.48(19) 3_666 . ?
Cu2 Cu1 Ag3 67.82(10) . . ?
Cu2 Cu1 Cu3 155.65(6) . . ?
Cu2 Cu1 Ag3A 72.9(2) . . ?
Cu3 Cu1 Ag3 88.63(10) . . ?
Cu3 Cu1 Ag3A 84.3(2) . . ?
S1 Cu1 Ag1 67.11(6) 3_666 3_666 ?
S1 Cu1 Ag3 81.58(11) 3_666 . ?
S1 Cu1 Cu2 54.36(7) 3_666 . ?
S1 Cu1 Cu3 118.23(8) 3_666 . ?
S1 Cu1 Ag3A 88.8(3) 3_666 . ?
S8 Cu1 Ag1 82.18(9) . 3_666 ?
S8 Cu1 Ag3 69.03(14) . . ?
S8 Cu1 Cu2 123.89(11) . . ?
S8 Cu1 Cu3 46.38(8) . . ?
S8 Cu1 S1 145.67(12) . 3_666 ?
S8 Cu1 Ag3A 61.9(3) . . ?
O1 Cu1 Ag1 155.8(2) . 3_666 ?
O1 Cu1 Ag3 143.9(2) . . ?
O1 Cu1 Cu2 84.96(17) . . ?
O1 Cu1 Cu3 119.07(18) . . ?
O1 Cu1 S1 102.0(2) . 3_666 ?
O1 Cu1 S8 112.1(2) . . ?
O1 Cu1 Ag3A 143.1(3) . . ?
Cu1 Cu2 Ag5 149.94(9) . 3_666 ?
Cu5 Cu2 Ag5 89.13(8) 3_666 3_666 ?
Cu5 Cu2 Cu1 113.05(7) 3_666 . ?
S1 Cu2 Ag5 153.53(9) 3_666 3_666 ?
S1 Cu2 Cu1 49.33(6) 3_666 . ?
S1 Cu2 Cu5 65.44(7) 3_666 3_666 ?
S3 Cu2 Ag5 59.40(10) . 3_666 ?
S3 Cu2 Cu1 92.75(8) . . ?
S3 Cu2 Cu5 110.55(8) . 3_666 ?
S3 Cu2 S1 121.06(10) . 3_666 ?
S3 Cu2 S5 106.55(10) . 3_666 ?
S5 Cu2 Ag5 52.52(10) 3_666 3_666 ?
S5 Cu2 Cu1 157.31(9) 3_666 . ?
S5 Cu2 Cu5 49.30(9) 3_666 3_666 ?
S5 Cu2 S1 108.93(10) 3_666 3_666 ?
O2 Cu2 Ag5 100.56(19) . 3_666 ?
O2 Cu2 Cu1 75.85(18) . . ?
O2 Cu2 Cu5 140.04(19) . 3_666 ?
O2 Cu2 S1 103.77(18) . 3_666 ?
O2 Cu2 S3 107.67(19) . . ?
O2 Cu2 S5 108.3(2) . 3_666 ?
Ag1 Cu8 Ag3 59.18(10) . . ?
Ag1 Cu8 Cu7 106.92(10) . . ?
Ag1 Cu8 Ag3A 60.4(2) . . ?
Cu7 Cu8 Ag3 69.37(12) . . ?
S2 Cu8 Ag1 70.07(7) 3_666 . ?
S2 Cu8 Ag3 84.79(12) 3_666 . ?
S2 Cu8 Cu7 56.47(13) 3_666 . ?
S2 Cu8 Ag3A 91.9(3) 3_666 . ?
S7 Cu8 Ag1 80.34(8) . . ?
S7 Cu8 Ag3 76.29(13) . . ?
S7 Cu8 Cu7 132.94(14) . . ?
S7 Cu8 S2 150.10(11) . 3_666 ?
S7 Cu8 Ag3A 69.1(3) . . ?
O4 Cu8 Ag1 161.9(2) . . ?
O4 Cu8 Ag3 138.6(3) . . ?
O4 Cu8 Cu7 82.1(2) . . ?
O4 Cu8 S2 104.2(2) . 3_666 ?
O4 Cu8 S7 105.3(2) . . ?
O4 Cu8 Ag3A 137.8(3) . . ?
Ag1 Cu3 Ag2 60.67(4) 3_666 . ?
Ag1 Cu3 Cu1 55.45(4) 3_666 . ?
Ag2 Cu3 Cu1 87.26(5) . . ?
S2 Cu3 Ag1 69.13(7) . 3_666 ?
S2 Cu3 Ag2 93.01(7) . . ?
S2 Cu3 Cu1 115.44(9) . . ?
S8 Cu3 Ag1 81.23(10) . 3_666 ?
S8 Cu3 Ag2 65.80(11) . . ?
S8 Cu3 Cu1 45.94(8) . . ?
S8 Cu3 S2 149.63(13) . . ?
O7 Cu3 Ag1 166.5(3) . 3_666 ?
O7 Cu3 Ag2 132.4(3) . . ?
O7 Cu3 Cu1 122.3(3) . . ?
O7 Cu3 S2 103.8(3) . . ?
O7 Cu3 S8 106.6(3) . . ?
Ag1 Cu6 Ag2 59.91(8) . . ?
S1 Cu6 Ag1 67.92(11) . . ?
S1 Cu6 Ag2 92.60(16) . . ?
S7 Cu6 Ag1 81.74(15) . . ?
S7 Cu6 Ag2 71.73(14) . . ?
S7 Cu6 S1 149.7(2) . . ?
O8 Cu6 Ag1 168.9(4) . . ?
O8 Cu6 Ag2 130.0(4) . . ?
O8 Cu6 S1 104.4(4) . . ?
O8 Cu6 S7 105.5(4) . . ?
Cu4 Cu7 Cu8 111.2(2) 3_666 . ?
S2 Cu7 Cu8 50.95(14) 3_666 . ?
S2 Cu7 Cu4 63.75(15) 3_666 3_666 ?
S3 Cu7 Cu8 92.85(16) . . ?
S3 Cu7 Cu4 108.30(14) . 3_666 ?
S3 Cu7 S2 124.1(2) . 3_666 ?
S3 Cu7 S6 102.6(2) . 3_666 ?
S6 Cu7 Cu8 160.9(3) 3_666 . ?
S6 Cu7 Cu4 53.33(12) 3_666 3_666 ?
S6 Cu7 S2 110.25(19) 3_666 3_666 ?
O3 Cu7 Cu8 83.8(3) . . ?
O3 Cu7 Cu4 133.3(3) . 3_666 ?
O3 Cu7 S2 102.8(3) . 3_666 ?
O3 Cu7 S3 115.1(3) . . ?
O3 Cu7 S6 99.5(3) . 3_666 ?
Cu7 Cu4 Ag4 96.89(16) 3_666 . ?
Cu7 Cu4 S2 53.25(16) 3_666 . ?
Cu7 Cu4 Cu7A 11.39(15) 3_666 3_666 ?
S2 Cu4 Ag4 150.11(8) . . ?
S2 Cu4 Cu7A 64.6(2) . 3_666 ?
S4 Cu4 Ag4 78.73(10) . . ?
S4 Cu4 Cu7 114.85(12) . 3_666 ?
S4 Cu4 S2 112.81(14) . . ?
S4 Cu4 S6 120.39(13) . . ?
S4 Cu4 Cu7A 113.54(15) . 3_666 ?
S6 Cu4 Ag4 49.77(9) . . ?
S6 Cu4 Cu7 56.33(16) . 3_666 ?
S6 Cu4 S2 103.53(11) . . ?
S6 Cu4 Cu7A 46.2(2) . 3_666 ?
O5 Cu4 Ag4 106.7(3) . . ?
O5 Cu4 Cu7 132.3(3) . 3_666 ?
O5 Cu4 S2 95.3(3) . . ?
O5 Cu4 S4 110.1(3) . . ?
O5 Cu4 S6 111.7(3) . . ?
O5 Cu4 Cu7A 136.2(3) . 3_666 ?
Cu7A Cu4 Ag4 85.5(2) 3_666 . ?
Cu2 Cu5 Ag4 97.34(6) 3_666 . ?
S4 Cu5 Ag4 83.29(9) . . ?
S4 Cu5 Cu2 107.08(9) . 3_666 ?
S4 Cu5 Cu6A 64.2(3) . . ?
S5 Cu5 Ag4 55.64(7) . . ?
S5 Cu5 Cu2 54.19(8) . 3_666 ?
S5 Cu5 S4 126.10(12) . . ?
S5 Cu5 Cu6A 149.6(4) . . ?
O6 Cu5 Ag4 111.2(4) . . ?
O6 Cu5 Cu2 130.3(3) . 3_666 ?
O6 Cu5 S4 115.7(3) . . ?
O6 Cu5 S5 111.3(4) . . ?
O6 Cu5 Cu6A 81.3(4) . . ?
Cu6A Cu5 Ag4 147.2(4) . . ?
Cu1 S1 Ag1 64.11(6) 3_666 . ?
Cu1 S1 Cu2 76.30(7) 3_666 3_666 ?
Cu1 S1 Cu6 126.31(15) 3_666 . ?
Cu1 S1 Cu6A 133.5(3) 3_666 . ?
Cu2 S1 Ag1 115.75(8) 3_666 . ?
Cu6 S1 Ag1 62.85(11) . . ?
Cu6 S1 Cu2 135.92(16) . 3_666 ?
C9 S1 Ag1 129.2(3) . . ?
C9 S1 Cu1 104.1(3) . 3_666 ?
C9 S1 Cu2 107.5(3) . 3_666 ?
C9 S1 Cu6 102.5(3) . . ?
C9 S1 Cu6A 110.0(4) . . ?
Cu6A S1 Ag1 69.9(3) . . ?
Cu8 S2 Ag1 62.15(6) 3_666 3_666 ?
Cu8 S2 Cu7 72.58(12) 3_666 3_666 ?
Cu8 S2 Cu4 130.24(11) 3_666 . ?
Cu3 S2 Ag1 63.53(7) . 3_666 ?
Cu3 S2 Cu8 125.40(11) . 3_666 ?
Cu3 S2 Cu7 135.53(14) . 3_666 ?
Cu3 S2 Cu4 78.74(9) . . ?
Cu7 S2 Ag1 112.10(12) 3_666 3_666 ?
Cu7 S2 Cu4 63.00(11) 3_666 . ?
Cu4 S2 Ag1 115.09(9) . 3_666 ?
C25 S2 Ag1 133.5(3) . 3_666 ?
C25 S2 Cu8 107.6(4) . 3_666 ?
C25 S2 Cu3 105.1(4) . . ?
C25 S2 Cu7 106.1(4) . 3_666 ?
C25 S2 Cu4 105.3(3) . . ?
Ag3 S3 Ag5 147.54(16) . 3_666 ?
Cu2 S3 Ag3 90.32(18) . . ?
Cu2 S3 Ag5 75.13(12) . 3_666 ?
Cu2 S3 Cu7 130.12(14) . . ?
Cu2 S3 Ag3A 94.8(3) . . ?
Cu7 S3 Ag3 87.7(2) . . ?
Cu7 S3 Ag5 80.5(2) . 3_666 ?
C63 S3 Ag3 106.8(4) . . ?
C63 S3 Ag5 105.3(4) . 3_666 ?
C63 S3 Cu2 109.0(5) . . ?
C63 S3 Cu7 119.2(5) . . ?
C63 S3 Ag3A 98.3(5) . . ?
C63 S3 Cu7A 112.1(5) . . ?
Cu7A S3 Cu2 129.5(2) . . ?
Cu7A S3 Ag3A 106.8(6) . . ?
Ag2 S4 Cu6A 61.2(2) . . ?
Cu4 S4 Ag2 99.76(12) . . ?
Cu4 S4 Cu6A 156.1(3) . . ?
Cu5 S4 Ag2 115.83(11) . . ?
Cu5 S4 Cu4 113.43(14) . . ?
Cu5 S4 Cu6A 68.15(19) . . ?
C68 S4 Ag2 101.1(4) . . ?
C68 S4 Cu4 110.0(4) . . ?
C68 S4 Cu5 115.1(4) . . ?
C68 S4 Cu6A 89.0(5) . . ?
Ag5 S5 Ag4 78.27(11) . . ?
Cu2 S5 Ag4 127.12(10) 3_666 . ?
Cu2 S5 Ag5 78.80(12) 3_666 . ?
Cu2 S5 Ag5A 89.2(4) 3_666 . ?
Cu5 S5 Ag4 78.19(10) . . ?
Cu5 S5 Ag5 124.03(14) . . ?
Cu5 S5 Cu2 76.51(10) . 3_666 ?
Cu5 S5 Ag5A 128.2(2) . . ?
C13 S5 Ag4 121.1(3) . . ?
C13 S5 Ag5 124.7(4) . . ?
C13 S5 Cu2 111.2(3) . 3_666 ?
C13 S5 Cu5 111.0(4) . . ?
C13 S5 Ag5A 120.5(4) . . ?
Ag5A S5 Ag4 71.7(3) . . ?
Ag4 S6 Ag5 77.50(11) . . ?
Ag4 S6 Ag5A 71.7(3) . . ?
Cu7 S6 Ag4 132.40(13) 3_666 . ?
Cu7 S6 Ag5 82.44(14) 3_666 . ?
Cu4 S6 Ag4 84.70(12) . . ?
Cu4 S6 Ag5 122.07(14) . . ?
Cu4 S6 Cu7 70.33(18) . 3_666 ?
Cu4 S6 Ag5A 127.9(3) . . ?
C54 S6 Ag4 120.0(4) . . ?
C54 S6 Ag5 124.7(4) . . ?
C54 S6 Cu7 106.9(4) . 3_666 ?
C54 S6 Cu4 112.0(4) . . ?
C54 S6 Ag5A 120.1(5) . . ?
C54 S6 Cu7A 107.9(4) . 3_666 ?
Cu7A S6 Ag4 131.2(2) 3_666 . ?
Cu7A S6 Cu4 85.6(4) 3_666 . ?
Cu7A S6 Ag5A 77.3(3) 3_666 . ?
Cu8 S7 Cu6A 111.2(5) . . ?
Cu8 S7 Ag3A 67.3(3) . . ?
Cu6 S7 Cu8 96.33(16) . . ?
C90 S7 Cu8 92.9(6) . . ?
C90 S7 Cu6 93.1(6) . . ?
C90 S7 Cu6A 99.3(6) . . ?
C90 S7 Ag3A 154.2(6) . . ?
Cu6A S7 Ag3A 103.2(3) . . ?
Ag2 S8 Ag3A 55.6(2) . . ?
Cu1 S8 Ag2 108.67(13) . . ?
Cu1 S8 Cu3 87.69(11) . . ?
Cu1 S8 Ag3A 74.8(3) . . ?
Cu3 S8 Ag2 68.01(9) . . ?
Cu3 S8 Ag3A 109.3(2) . . ?
C79 S8 Ag2 127.7(6) . . ?
C79 S8 Cu1 123.5(6) . . ?
C79 S8 Cu3 109.2(6) . . ?
C79 S8 Ag3A 137.7(7) . . ?
C8 P1 Ag4 115.7(3) . . ?
C8 P1 C17 104.8(4) . . ?
C8 P1 C32 104.0(5) . . ?
C17 P1 Ag4 112.9(3) . . ?
C32 P1 Ag4 112.5(4) . . ?
C32 P1 C17 106.1(5) . . ?
C7 P2 Ag5 111.8(3) . . ?
C7 P2 C16 104.5(4) . . ?
C7 P2 C18 103.9(4) . . ?
C7 P2 Ag5A 122.0(5) . . ?
C16 P2 Ag5 113.2(4) . . ?
C16 P2 C18 106.0(5) . . ?
C16 P2 Ag5A 110.4(4) . . ?
C18 P2 Ag5 116.4(3) . . ?
C18 P2 Ag5A 108.9(5) . . ?
C1 O1 Cu1 117.5(5) . . ?
C1 O2 Cu2 126.9(6) . . ?
C5 O3 Cu7 120.4(7) . . ?
C5 O3 Cu7A 132.8(7) . . ?
C5 O4 Cu8 123.2(6) . . ?
C46 O5 Cu4 132.3(9) . . ?
C35 O6 Cu5 123.9(12) . . ?
C46 O7 Cu3 126.3(8) . . ?
C35 O8 Cu6 131.5(11) . . ?
C35 O8 Cu6A 117.6(12) . . ?
O1 C1 O2 130.4(8) . . ?
O1 C1 C6 113.9(7) . . ?
O2 C1 C6 115.6(8) . . ?
C3 C2 H2 119.6 . . ?
C24 C2 H2 119.6 . . ?
C24 C2 C3 120.8(9) . . ?
C2 C3 C14 119.8(9) . . ?
C23 C3 C2 117.8(8) . . ?
C23 C3 C14 122.4(9) . . ?
C7 C4 H4 119.8 . . ?
C22 C4 H4 119.8 . . ?
C22 C4 C7 120.4(9) . . ?
O3 C5 O4 130.3(9) . . ?
O3 C5 C19 117.5(10) . . ?
O4 C5 C19 112.1(9) . . ?
F1 C6 F4 106.8(8) . . ?
F1 C6 F5 107.2(8) . . ?
F1 C6 C1 111.7(7) . . ?
F4 C6 C1 110.8(7) . . ?
F5 C6 F4 106.7(8) . . ?
F5 C6 C1 113.3(7) . . ?
C4 C7 P2 123.7(7) . . ?
C4 C7 C30 117.7(9) . . ?
C30 C7 P2 118.5(7) . . ?
C15 C8 P1 123.1(8) . . ?
C45 C8 P1 120.3(7) . . ?
C45 C8 C15 116.5(9) . . ?
S1 C9 H9A 109.1 . . ?
S1 C9 H9B 109.1 . . ?
H9A C9 H9B 107.8 . . ?
C11 C9 S1 112.5(6) . . ?
C11 C9 H9A 109.1 . . ?
C11 C9 H9B 109.1 . . ?
C58 C10 C11 121.8(11) . . ?
C58 C10 C69 117.4(12) . . ?
C69 C10 C11 120.7(12) . . ?
C9 C11 C10 110.7(8) . . ?
C9 C11 H11A 109.5 . . ?
C9 C11 H11B 109.5 . . ?
C10 C11 H11A 109.5 . . ?
C10 C11 H11B 109.5 . . ?
H11A C11 H11B 108.1 . . ?
C20 C12 H12 120.2 . . ?
C27 C12 H12 120.2 . . ?
C27 C12 C20 119.7(11) . . ?
S5 C13 H13A 109.1 . . ?
S5 C13 H13B 109.1 . . ?
H13A C13 H13B 107.8 . . ?
C14 C13 S5 112.6(6) . . ?
C14 C13 H13A 109.1 . . ?
C14 C13 H13B 109.1 . . ?
C3 C14 C13 113.5(8) . . ?
C3 C14 H14A 108.9 . . ?
C3 C14 H14B 108.9 . . ?
C13 C14 H14A 108.9 . . ?
C13 C14 H14B 108.9 . . ?
H14A C14 H14B 107.7 . . ?
C8 C15 H15 120.1 . . ?
C20 C15 C8 119.8(10) . . ?
C20 C15 H15 120.1 . . ?
C33 C16 P2 119.1(9) . . ?
C33 C16 C41 118.9(10) . . ?
C41 C16 P2 121.9(7) . . ?
C21 C17 P1 119.2(7) . . ?
C28 C17 P1 121.8(8) . . ?
C28 C17 C21 118.9(9) . . ?
C26 C18 P2 120.1(8) . . ?
C26 C18 C34 117.1(10) . . ?
C34 C18 P2 122.8(7) . . ?
F2 C19 F3 107.4(9) . . ?
F2 C19 F6 105.3(9) . . ?
F2 C19 C5 113.2(9) . . ?
F3 C19 F6 108.1(9) . . ?
F3 C19 C5 111.9(9) . . ?
F6 C19 C5 110.5(9) . . ?
C12 C20 C15 122.0(10) . . ?
C12 C20 H20 119.0 . . ?
C15 C20 H20 119.0 . . ?
C17 C21 H21 118.9 . . ?
C36 C21 C17 122.2(9) . . ?
C36 C21 H21 118.9 . . ?
C4 C22 H22 119.5 . . ?
C42 C22 C4 121.0(9) . . ?
C42 C22 H22 119.5 . . ?
C3 C23 H23 119.9 . . ?
C3 C23 C59 120.2(10) . . ?
C59 C23 H23 119.9 . . ?
C2 C24 H24 119.8 . . ?
C2 C24 C39 120.3(10) . . ?
C39 C24 H24 119.8 . . ?
S2 C25 H25A 109.1 . . ?
S2 C25 H25B 109.1 . . ?
H25A C25 H25B 107.8 . . ?
C64 C25 S2 112.5(7) . . ?
C64 C25 H25A 109.1 . . ?
C64 C25 H25B 109.1 . . ?
C18 C26 H26 119.2 . . ?
C18 C26 C29 121.7(11) . . ?
C29 C26 H26 119.2 . . ?
C12 C27 H27 119.6 . . ?
C12 C27 C45 120.9(11) . . ?
C45 C27 H27 119.6 . . ?
C17 C28 H28 120.2 . . ?
C17 C28 C38 119.5(11) . . ?
C38 C28 H28 120.2 . . ?
C26 C29 H29 120.7 . . ?
C44 C29 C26 118.7(11) . . ?
C44 C29 H29 120.7 . . ?
C7 C30 H30 119.1 . . ?
C56 C30 C7 121.7(10) . . ?
C56 C30 H30 119.1 . . ?
C43 C31 H31 120.2 . . ?
C43 C31 C61 119.6(11) . . ?
C61 C31 H31 120.2 . . ?
C40 C32 P1 116.3(10) . . ?
C57 C32 P1 124.1(10) . . ?
C57 C32 C40 119.6(11) . . ?
C16 C33 H33 119.7 . . ?
C16 C33 C61 120.7(12) . . ?
C61 C33 H33 119.7 . . ?
C18 C34 H34 119.1 . . ?
C37 C34 C18 121.8(10) . . ?
C37 C34 H34 119.1 . . ?
O6 C35 O8 130.3(14) . . ?
O6 C35 C77 123.5(19) . . ?
O8 C35 C77 106.1(17) . . ?
C21 C36 H36 121.0 . . ?
C47 C36 C21 118.0(10) . . ?
C47 C36 H36 121.0 . . ?
C34 C37 H37 120.5 . . ?
C34 C37 C44 119.1(12) . . ?
C44 C37 H37 120.5 . . ?
C28 C38 H38 120.2 . . ?
C47 C38 C28 119.7(11) . . ?
C47 C38 H38 120.2 . . ?
C24 C39 H39 119.9 . . ?
C59 C39 C24 120.3(9) . . ?
C59 C39 H39 119.9 . . ?
C32 C40 H40 119.5 . . ?
C62 C40 C32 121.0(14) . . ?
C62 C40 H40 119.5 . . ?
C16 C41 H41 119.8 . . ?
C43 C41 C16 120.3(11) . . ?
C43 C41 H41 119.8 . . ?
C22 C42 H42 120.0 . . ?
C22 C42 C56 120.0(10) . . ?
C56 C42 H42 120.0 . . ?
C31 C43 C41 120.1(13) . . ?
C31 C43 H43 119.9 . . ?
C41 C43 H43 119.9 . . ?
C29 C44 C37 121.6(12) . . ?
C29 C44 H44 119.2 . . ?
C37 C44 H44 119.2 . . ?
C8 C45 C27 120.9(10) . . ?
C8 C45 H45 119.6 . . ?
C27 C45 H45 119.6 . . ?
O5 C46 O7 127.4(11) . . ?
O5 C46 C55 120.4(15) . . ?
O7 C46 C55 112.1(13) . . ?
C36 C47 C38 121.5(11) . . ?
C36 C47 H47 119.2 . . ?
C38 C47 H47 119.2 . . ?
C49 C48 H48 120.0 . . ?
C49 C48 C53 120.0 . . ?
C53 C48 H48 120.0 . . ?
C48 C49 C50 120.0 . . ?
C48 C49 C60 119.1(7) . . ?
C50 C49 C60 120.9(7) . . ?
C49 C50 H50 120.0 . . ?
C51 C50 C49 120.0 . . ?
C51 C50 H50 120.0 . . ?
C50 C51 H51 120.0 . . ?
C52 C51 C50 120.0 . . ?
C52 C51 H51 120.0 . . ?
C51 C52 H52 120.0 . . ?
C53 C52 C51 120.0 . . ?
C53 C52 H52 120.0 . . ?
C48 C53 H53 120.0 . . ?
C52 C53 C48 120.0 . . ?
C52 C53 H53 120.0 . . ?
S6 C54 H54A 109.0 . . ?
S6 C54 H54B 109.0 . . ?
H54A C54 H54B 107.8 . . ?
C60 C54 S6 112.9(8) . . ?
C60 C54 H54A 109.0 . . ?
C60 C54 H54B 109.0 . . ?
F8 C55 F11 105.8(14) . . ?
F8 C55 F12 108.3(14) . . ?
F8 C55 C46 114.4(13) . . ?
F11 C55 C46 111.8(13) . . ?
F12 C55 F11 104.7(12) . . ?
F12 C55 C46 111.2(12) . . ?
C30 C56 C42 119.2(11) . . ?
C30 C56 H56 120.4 . . ?
C42 C56 H56 120.4 . . ?
C32 C57 H57 120.3 . . ?
C70 C57 C32 119.3(15) . . ?
C70 C57 H57 120.3 . . ?
C10 C58 H58 119.6 . . ?
C10 C58 C67 120.8(13) . . ?
C67 C58 H58 119.6 . . ?
C23 C59 H59 119.8 . . ?
C39 C59 C23 120.5(11) . . ?
C39 C59 H59 119.8 . . ?
C49 C60 H60B 109.0 . . ?
C49 C60 H60A 109.0 . . ?
C54 C60 C49 112.9(8) . . ?
C54 C60 H60B 109.0 . . ?
C54 C60 H60A 109.0 . . ?
H60B C60 H60A 107.8 . . ?
C31 C61 C33 120.3(11) . . ?
C31 C61 H61 119.9 . . ?
C33 C61 H61 119.9 . . ?
C40 C62 H62 121.8 . . ?
C40 C62 C65 116.5(15) . . ?
C65 C62 H62 121.8 . . ?
S3 C63 H63A 109.0 . . ?
S3 C63 H63B 109.0 . . ?
H63A C63 H63B 107.8 . . ?
C87 C63 S3 112.7(11) . . ?
C87 C63 H63A 109.0 . . ?
C87 C63 H63B 109.0 . . ?
C25 C64 H64A 109.7 . . ?
C25 C64 H64B 109.7 . . ?
H64A C64 H64B 108.2 . . ?
C104 C64 C25 109.9(10) . . ?
C104 C64 H64A 109.7 . . ?
C104 C64 H64B 109.7 . . ?
C62 C65 H65 117.7 . . ?
C70 C65 C62 124.5(13) . . ?
C70 C65 H65 117.7 . . ?
H66A C66 H66B 108.4 . . ?
C68 C66 H66A 110.0 . . ?
C68 C66 H66B 110.0 . . ?
C68 C66 C74 108.3(10) . . ?
C74 C66 H66A 110.0 . . ?
C74 C66 H66B 110.0 . . ?
C58 C67 H67 119.9 . . ?
C78 C67 C58 120.2(15) . . ?
C78 C67 H67 119.9 . . ?
S4 C68 H68A 109.5 . . ?
S4 C68 H68B 109.5 . . ?
C66 C68 S4 110.7(9) . . ?
C66 C68 H68A 109.5 . . ?
C66 C68 H68B 109.5 . . ?
H68A C68 H68B 108.1 . . ?
C10 C69 H69 120.0 . . ?
C10 C69 C80 120.0(16) . . ?
C80 C69 H69 120.0 . . ?
C57 C70 H70 120.5 . . ?
C65 C70 C57 119.0(16) . . ?
C65 C70 H70 120.5 . . ?
C72 C71 H71 120.0 . . ?
C72 C71 C76 120.0 . . ?
C76 C71 H71 120.0 . . ?
C71 C72 H72 120.0 . . ?
C71 C72 C73 120.0 . . ?
C73 C72 H72 120.0 . . ?
C72 C73 H73 120.0 . . ?
C74 C73 C72 120.0 . . ?
C74 C73 H73 120.0 . . ?
C73 C74 C66 121.0(8) . . ?
C75 C74 C66 118.7(8) . . ?
C75 C74 C73 120.0 . . ?
C74 C75 H75 120.0 . . ?
C74 C75 C76 120.0 . . ?
C76 C75 H75 120.0 . . ?
C71 C76 H76 120.0 . . ?
C75 C76 C71 120.0 . . ?
C75 C76 H76 120.0 . . ?
F7 C77 C35 118.9(13) . . ?
F9 C77 F7 100.8(12) . . ?
F9 C77 C35 117.4(14) . . ?
F10 C77 F7 109.3(13) . . ?
F10 C77 F9 96.5(14) . . ?
F10 C77 C35 111.4(15) . . ?
C67 C78 H78 119.1 . . ?
C67 C78 C80 121.8(14) . . ?
C80 C78 H78 119.1 . . ?
S8 C79 H79A 109.1 . . ?
S8 C79 H79B 109.1 . . ?
H79A C79 H79B 107.9 . . ?
C88 C79 S8 112.3(11) . . ?
C88 C79 H79A 109.1 . . ?
C88 C79 H79B 109.1 . . ?
C69 C80 H80 120.2 . . ?
C78 C80 C69 119.6(16) . . ?
C78 C80 H80 120.2 . . ?
C82 C81 H81 120.0 . . ?
C82 C81 C86 120.0 . . ?
C86 C81 H81 120.0 . . ?
C81 C82 C87 115.7(10) . . ?
C83 C82 C81 120.0 . . ?
C83 C82 C87 124.1(9) . . ?
C82 C83 H83 120.0 . . ?
C82 C83 C84 120.0 . . ?
C84 C83 H83 120.0 . . ?
C83 C84 H84 120.0 . . ?
C83 C84 C85 120.0 . . ?
C85 C84 H84 120.0 . . ?
C84 C85 H85 120.0 . . ?
C86 C85 C84 120.0 . . ?
C86 C85 H85 120.0 . . ?
C81 C86 H86 120.0 . . ?
C85 C86 C81 120.0 . . ?
C85 C86 H86 120.0 . . ?
C63 C87 C82 105.9(13) . . ?
C63 C87 H87A 110.6 . . ?
C63 C87 H87B 110.6 . . ?
C82 C87 H87A 110.6 . . ?
C82 C87 H87B 110.6 . . ?
H87A C87 H87B 108.7 . . ?
C79 C88 H88A 110.7 . . ?
C79 C88 H88B 110.7 . . ?
C79 C88 C102 105.2(11) . . ?
H88A C88 H88B 108.8 . . ?
C102 C88 H88A 110.7 . . ?
C102 C88 H88B 110.7 . . ?
H89A C89 H89B 108.2 . . ?
C90 C89 H89A 109.7 . . ?
C90 C89 H89B 109.7 . . ?
C91 C89 H89A 109.7 . . ?
C91 C89 H89B 109.7 . . ?
C91 C89 C90 109.7(10) . . ?
S7 C90 H90A 107.0 . . ?
S7 C90 H90B 107.0 . . ?
C89 C90 S7 121.4(12) . . ?
C89 C90 H90A 107.0 . . ?
C89 C90 H90B 107.0 . . ?
H90A C90 H90B 106.7 . . ?
C98 C97 H97 120.0 . . ?
C98 C97 C102 120.0 . . ?
C102 C97 H97 120.0 . . ?
C97 C98 H98 120.0 . . ?
C97 C98 C99 120.0 . . ?
C99 C98 H98 120.0 . . ?
C98 C99 H99 120.0 . . ?
C100 C99 C98 120.0 . . ?
C100 C99 H99 120.0 . . ?
C99 C100 H100 120.0 . . ?
C101 C100 C99 120.0 . . ?
C101 C100 H100 120.0 . . ?
C100 C101 H101 120.0 . . ?
C100 C101 C102 120.0 . . ?
C102 C101 H101 120.0 . . ?
C97 C102 C88 122.7(9) . . ?
C101 C102 C88 117.2(10) . . ?
C101 C102 C97 120.0 . . ?
C104 C103 H103 120.0 . . ?
C104 C103 C108 120.0 . . ?
C108 C103 H103 120.0 . . ?
C103 C104 C64 116.3(11) . . ?
C105 C104 C64 123.7(11) . . ?
C105 C104 C103 120.0 . . ?
C104 C105 H105 120.0 . . ?
C104 C105 C106 120.0 . . ?
C106 C105 H105 120.0 . . ?
C105 C106 H106 120.0 . . ?
C107 C106 C105 120.0 . . ?
C107 C106 H106 120.0 . . ?
C106 C107 H107 120.0 . . ?
C106 C107 C108 120.0 . . ?
C108 C107 H107 120.0 . . ?
C103 C108 H108 120.0 . . ?
C107 C108 C103 120.0 . . ?
C107 C108 H108 120.0 . . ?
C92 C94 H94 120.0 . . ?
C92 C94 C397 120.0 . . ?
C397 C94 H94 120.0 . . ?
C94 C92 H92 120.0 . . ?
C94 C92 C91 120.0 . . ?
C91 C92 H92 120.0 . . ?
C92 C91 C89 119.4(7) . . ?
C93 C91 C89 120.6(7) . . ?
C93 C91 C92 120.0 . . ?
C91 C93 H93 120.0 . . ?
C91 C93 C215 120.0 . . ?
C215 C93 H93 120.0 . . ?
C93 C215 H215 120.0 . . ?
C93 C215 C397 120.0 . . ?
C397 C215 H215 120.0 . . ?
C94 C397 H397 120.0 . . ?
C215 C397 C94 120.0 . . ?
C215 C397 H397 120.0 . . ?
Ag2 Cu6A Ag1 59.6(2) . . ?
Ag2 Cu6A Cu5 94.1(4) . . ?
Ag2 Cu6A S4 55.1(3) . . ?
Cu5 Cu6A Ag1 114.5(3) . . ?
S1 Cu6A Ag1 60.6(4) . . ?
S1 Cu6A Ag2 97.3(3) . . ?
S1 Cu6A Cu5 66.2(2) . . ?
S1 Cu6A S4 98.7(3) . . ?
S4 Cu6A Ag1 106.9(3) . . ?
S4 Cu6A Cu5 47.6(3) . . ?
S7 Cu6A Ag1 72.0(4) . . ?
S7 Cu6A Ag2 75.6(2) . . ?
S7 Cu6A Cu5 163.3(9) . . ?
S7 Cu6A S1 127.4(9) . . ?
S7 Cu6A S4 116.3(6) . . ?
O8 Cu6A Ag1 141.0(10) . . ?
O8 Cu6A Ag2 157.9(10) . . ?
O8 Cu6A Cu5 83.1(6) . . ?
O8 Cu6A S1 101.4(5) . . ?
O8 Cu6A S4 110.1(9) . . ?
O8 Cu6A S7 101.4(5) . . ?
Ag1 Ag3A Ag1 89.4(3) . 3_666 ?
Ag1 Ag3A Ag2 57.3(2) . 3_666 ?
Ag1 Ag3A Ag2 56.3(2) 3_666 3_666 ?
Ag1 Ag3A Cu1 53.3(2) 3_666 . ?
Ag1 Ag3A Cu1 142.2(4) . . ?
Ag1 Ag3A Cu8 144.7(4) 3_666 . ?
Ag1 Ag3A Cu8 55.3(2) . . ?
Ag1 Ag3A S7 126.6(4) 3_666 . ?
Ag1 Ag3A S7 66.0(3) . . ?
Ag2 Ag3A Ag1 62.0(2) . . ?
Ag2 Ag3A Ag1 60.6(2) . 3_666 ?
Ag2 Ag3A Ag2 87.1(3) . 3_666 ?
Ag2 Ag3A Cu1 90.4(4) . . ?
Ag2 Ag3A Cu1 98.8(3) 3_666 . ?
Ag2 Ag3A Cu8 97.7(4) . . ?
Ag2 Ag3A S7 66.0(3) . . ?
Ag2 Ag3A S8 61.6(3) . . ?
Cu8 Ag3A Ag2 98.2(4) . 3_666 ?
Cu8 Ag3A Cu1 161.5(4) . . ?
Cu8 Ag3A S7 43.62(19) . . ?
S3 Ag3A Ag1 129.5(5) . . ?
S3 Ag3A Ag1 124.4(5) . 3_666 ?
S3 Ag3A Ag2 164.3(6) . . ?
S3 Ag3A Ag2 108.0(5) . 3_666 ?
S3 Ag3A Cu1 83.4(3) . . ?
S3 Ag3A Cu8 84.4(3) . . ?
S3 Ag3A S7 106.9(4) . . ?
S3 Ag3A S8 105.0(4) . . ?
S7 Ag3A Ag2 123.3(4) . 3_666 ?
S7 Ag3A Cu1 128.4(5) . . ?
S8 Ag3A Ag1 123.3(4) . . ?
S8 Ag3A Ag1 68.5(3) . 3_666 ?
S8 Ag3A Ag2 124.7(4) . 3_666 ?
S8 Ag3A Cu1 43.3(2) . . ?
S8 Ag3A Cu8 128.3(5) . . ?
S8 Ag3A S7 86.0(4) . . ?
Ag4 Ag5A Cu7A 91.5(3) . 3_666 ?
S5 Ag5A Ag4 55.10(18) . . ?
S5 Ag5A S6 96.3(2) . . ?
S5 Ag5A Cu7A 105.9(3) . 3_666 ?
S6 Ag5A Ag4 52.36(18) . . ?
S6 Ag5A Cu7A 46.18(18) . 3_666 ?
P2 Ag5A Ag4 135.5(7) . . ?
P2 Ag5A S5 126.2(3) . . ?
P2 Ag5A S6 133.1(4) . . ?
P2 Ag5A Cu7A 122.8(6) . 3_666 ?
S3 Cu7A Cu4 102.6(3) . 3_666 ?
S3 Cu7A S6 116.7(3) . 3_666 ?
S3 Cu7A Ag5A 75.2(6) . 3_666 ?
S6 Cu7A Cu4 48.2(3) 3_666 3_666 ?
S6 Cu7A Ag5A 56.5(2) 3_666 3_666 ?
O3 Cu7A Cu4 119.4(6) . 3_666 ?
O3 Cu7A S3 132.2(5) . . ?
O3 Cu7A S6 108.4(3) . 3_666 ?
O3 Cu7A Ag5A 121.5(6) . 3_666 ?

loop_
_geom_bond_atom_site_label_1
_geom_bond_atom_site_label_2
_geom_bond_distance
_geom_bond_site_symmetry_2
_geom_bond_publ_flag
Ag1 Ag2 2.8052(11) 3_666 ?
Ag1 Ag2 2.8077(11) . ?
Ag1 Ag3 2.851(6) 3_666 ?
Ag1 Ag3 2.829(6) . ?
Ag1 Cu1 2.6949(13) 3_666 ?
Ag1 Cu8 2.6734(14) . ?
Ag1 Cu3 2.7233(16) 3_666 ?
Ag1 Cu6 2.650(4) . ?
Ag1 S1 2.760(2) . ?
Ag1 S2 2.843(2) 3_666 ?
Ag1 Ag3A 2.926(11) 3_666 ?
Ag1 Ag3A 2.825(11) . ?
Ag2 Ag3 2.722(5) 3_666 ?
Ag2 Ag3 2.847(5) . ?
Ag2 Cu3 2.8279(16) . ?
Ag2 Cu6 2.949(4) . ?
Ag2 S4 2.471(3) . ?
Ag2 S8 2.782(4) . ?
Ag2 Cu6A 2.641(9) . ?
Ag2 Ag3A 3.019(13) 3_666 ?
Ag2 Ag3A 2.610(11) . ?
Ag3 Cu1 3.094(7) . ?
Ag3 Cu8 3.023(7) . ?
Ag3 S3 2.436(6) . ?
Ag4 Ag5 3.165(4) . ?
Ag4 Cu4 3.178(3) . ?
Ag4 Cu5 2.992(2) . ?
Ag4 S5 2.523(2) . ?
Ag4 S6 2.436(3) . ?
Ag4 P1 2.318(2) . ?
Ag4 Ag5A 2.921(10) . ?
Ag5 Cu2 3.080(4) 3_666 ?
Ag5 S3 2.743(4) 3_666 ?
Ag5 S5 2.492(5) . ?
Ag5 S6 2.615(4) . ?
Ag5 P2 2.385(4) . ?
Cu1 Cu2 2.8854(18) . ?
Cu1 Cu3 3.038(2) . ?
Cu1 S1 2.253(2) 3_666 ?
Cu1 S8 2.185(3) . ?
Cu1 O1 2.053(6) . ?
Cu1 Ag3A 3.077(13) . ?
Cu2 Cu5 2.828(2) 3_666 ?
Cu2 S1 2.414(3) 3_666 ?
Cu2 S3 2.272(3) . ?
Cu2 S5 2.358(3) 3_666 ?
Cu2 O2 2.107(6) . ?
Cu8 Cu7 2.751(6) . ?
Cu8 S2 2.239(3) 3_666 ?
Cu8 S7 2.191(3) . ?
Cu8 O4 2.066(7) . ?
Cu8 Ag3A 2.930(13) . ?
Cu3 S2 2.238(3) . ?
Cu3 S8 2.201(3) . ?
Cu3 O7 2.060(9) . ?
Cu6 S1 2.255(5) . ?
Cu6 S7 2.142(5) . ?
Cu6 O8 2.122(11) . ?
Cu7 Cu4 2.673(4) 3_666 ?
Cu7 S2 2.404(7) 3_666 ?
Cu7 S3 2.318(5) . ?
Cu7 S6 2.362(6) 3_666 ?
Cu7 O3 2.098(7) . ?
Cu4 S2 2.690(4) . ?
Cu4 S4 2.234(3) . ?
Cu4 S6 2.277(4) . ?
Cu4 O5 2.069(8) . ?
Cu4 Cu7A 3.048(13) 3_666 ?
Cu5 S4 2.217(3) . ?
Cu5 S5 2.205(4) . ?
Cu5 O6 2.034(9) . ?
Cu5 Cu6A 2.785(13) . ?
S1 C9 1.845(8) . ?
S1 Cu6A 2.407(14) . ?
S2 C25 1.834(9) . ?
S3 C63 1.887(12) . ?
S3 Ag3A 2.539(10) . ?
S3 Cu7A 2.084(8) . ?
S4 C68 1.859(12) . ?
S4 Cu6A 2.702(19) . ?
S5 C13 1.834(9) . ?
S5 Ag5A 2.463(7) . ?
S6 C54 1.835(10) . ?
S6 Ag5A 2.549(7) . ?
S6 Cu7A 2.206(7) 3_666 ?
S7 C90 1.910(12) . ?
S7 Cu6A 2.326(10) . ?
S7 Ag3A 2.968(13) . ?
S8 C79 1.724(15) . ?
S8 Ag3A 2.812(15) . ?
P1 C8 1.806(10) . ?
P1 C17 1.826(10) . ?
P1 C32 1.814(11) . ?
P2 C7 1.796(10) . ?
P2 C16 1.812(11) . ?
P2 C18 1.812(11) . ?
P2 Ag5A 2.226(8) . ?
F1 C6 1.323(11) . ?
F2 C19 1.329(13) . ?
F3 C19 1.336(13) . ?
F4 C6 1.342(11) . ?
F5 C6 1.333(11) . ?
F6 C19 1.346(14) . ?
F7 C77 1.269(13) . ?
F8 C55 1.256(17) . ?
F9 C77 1.264(14) . ?
F10 C77 1.248(13) . ?
F11 C55 1.310(19) . ?
F12 C55 1.283(17) . ?
O1 C1 1.232(11) . ?
O2 C1 1.242(10) . ?
O3 C5 1.214(13) . ?
O3 Cu7A 1.993(9) . ?
O4 C5 1.254(13) . ?
O5 C46 1.201(17) . ?
O6 C35 1.16(2) . ?
O7 C46 1.271(18) . ?
O8 C35 1.30(2) . ?
O8 Cu6A 2.054(12) . ?
C1 C6 1.542(12) . ?
C2 H2 0.9500 . ?
C2 C3 1.404(13) . ?
C2 C24 1.362(13) . ?
C3 C14 1.499(12) . ?
C3 C23 1.387(14) . ?
C4 H4 0.9500 . ?
C4 C7 1.406(13) . ?
C4 C22 1.388(14) . ?
C5 C19 1.542(13) . ?
C7 C30 1.420(14) . ?
C8 C15 1.423(14) . ?
C8 C45 1.397(14) . ?
C9 H9A 0.9900 . ?
C9 H9B 0.9900 . ?
C9 C11 1.490(13) . ?
C10 C11 1.508(15) . ?
C10 C58 1.387(18) . ?
C10 C69 1.389(19) . ?
C11 H11A 0.9900 . ?
C11 H11B 0.9900 . ?
C12 H12 0.9500 . ?
C12 C20 1.362(15) . ?
C12 C27 1.337(16) . ?
C13 H13A 0.9900 . ?
C13 H13B 0.9900 . ?
C13 C14 1.502(15) . ?
C14 H14A 0.9900 . ?
C14 H14B 0.9900 . ?
C15 H15 0.9500 . ?
C15 C20 1.375(15) . ?
C16 C33 1.357(15) . ?
C16 C41 1.419(17) . ?
C17 C21 1.393(14) . ?
C17 C28 1.362(14) . ?
C18 C26 1.376(14) . ?
C18 C34 1.392(15) . ?
C20 H20 0.9500 . ?
C21 H21 0.9500 . ?
C21 C36 1.384(15) . ?
C22 H22 0.9500 . ?
C22 C42 1.363(16) . ?
C23 H23 0.9500 . ?
C23 C59 1.395(15) . ?
C24 H24 0.9500 . ?
C24 C39 1.377(16) . ?
C25 H25A 0.9900 . ?
C25 H25B 0.9900 . ?
C25 C64 1.543(16) . ?
C26 H26 0.9500 . ?
C26 C29 1.415(17) . ?
C27 H27 0.9500 . ?
C27 C45 1.401(17) . ?
C28 H28 0.9500 . ?
C28 C38 1.415(17) . ?
C29 H29 0.9500 . ?
C29 C44 1.342(19) . ?
C30 H30 0.9500 . ?
C30 C56 1.359(16) . ?
C31 H31 0.9500 . ?
C31 C43 1.377(18) . ?
C31 C61 1.389(19) . ?
C32 C40 1.405(18) . ?
C32 C57 1.402(19) . ?
C33 H33 0.9500 . ?
C33 C61 1.407(16) . ?
C34 H34 0.9500 . ?
C34 C37 1.377(16) . ?
C35 C77 1.496(19) . ?
C36 H36 0.9500 . ?
C36 C47 1.366(16) . ?
C37 H37 0.9500 . ?
C37 C44 1.377(18) . ?
C38 H38 0.9500 . ?
C38 C47 1.372(17) . ?
C39 H39 0.9500 . ?
C39 C59 1.346(17) . ?
C40 H40 0.9500 . ?
C40 C62 1.382(17) . ?
C41 H41 0.9500 . ?
C41 C43 1.392(16) . ?
C42 H42 0.9500 . ?
C42 C56 1.425(15) . ?
C43 H43 0.9500 . ?
C44 H44 0.9500 . ?
C45 H45 0.9500 . ?
C46 C55 1.511(16) . ?
C47 H47 0.9500 . ?
C48 H48 0.9500 . ?
C48 C49 1.3900 . ?
C48 C53 1.3900 . ?
C49 C50 1.3900 . ?
C49 C60 1.518(11) . ?
C50 H50 0.9500 . ?
C50 C51 1.3900 . ?
C51 H51 0.9500 . ?
C51 C52 1.3900 . ?
C52 H52 0.9500 . ?
C52 C53 1.3900 . ?
C53 H53 0.9500 . ?
C54 H54A 0.9900 . ?
C54 H54B 0.9900 . ?
C54 C60 1.509(15) . ?
C56 H56 0.9500 . ?
C57 H57 0.9500 . ?
C57 C70 1.386(18) . ?
C58 H58 0.9500 . ?
C58 C67 1.405(16) . ?
C59 H59 0.9500 . ?
C60 H60B 0.9900 . ?
C60 H60A 0.9900 . ?
C61 H61 0.9500 . ?
C62 H62 0.9500 . ?
C62 C65 1.39(2) . ?
C63 H63A 0.9900 . ?
C63 H63B 0.9900 . ?
C63 C87 1.474(15) . ?
C64 H64A 0.9900 . ?
C64 H64B 0.9900 . ?
C64 C104 1.535(14) . ?
C65 H65 0.9500 . ?
C65 C70 1.35(2) . ?
C66 H66A 0.9900 . ?
C66 H66B 0.9900 . ?
C66 C68 1.465(13) . ?
C66 C74 1.561(14) . ?
C67 H67 0.9500 . ?
C67 C78 1.32(2) . ?
C68 H68A 0.9900 . ?
C68 H68B 0.9900 . ?
C69 H69 0.9500 . ?
C69 C80 1.42(2) . ?
C70 H70 0.9500 . ?
C71 H71 0.9500 . ?
C71 C72 1.3900 . ?
C71 C76 1.3900 . ?
C72 H72 0.9500 . ?
C72 C73 1.3900 . ?
C73 H73 0.9500 . ?
C73 C74 1.3900 . ?
C74 C75 1.3900 . ?
C75 H75 0.9500 . ?
C75 C76 1.3900 . ?
C76 H76 0.9500 . ?
C78 H78 0.9500 . ?
C78 C80 1.34(2) . ?
C79 H79A 0.9900 . ?
C79 H79B 0.9900 . ?
C79 C88 1.45(2) . ?
C80 H80 0.9500 . ?
C81 H81 0.9500 . ?
C81 C82 1.3900 . ?
C81 C86 1.3900 . ?
C82 C83 1.3900 . ?
C82 C87 1.513(17) . ?
C83 H83 0.9500 . ?
C83 C84 1.3900 . ?
C84 H84 0.9500 . ?
C84 C85 1.3900 . ?
C85 H85 0.9500 . ?
C85 C86 1.3900 . ?
C86 H86 0.9500 . ?
C87 H87A 0.9900 . ?
C87 H87B 0.9900 . ?
C88 H88A 0.9900 . ?
C88 H88B 0.9900 . ?
C88 C102 1.552(11) . ?
C89 H89A 0.9900 . ?
C89 H89B 0.9900 . ?
C89 C90 1.502(16) . ?
C89 C91 1.484(11) . ?
C90 H90A 0.9900 . ?
C90 H90B 0.9900 . ?
C97 H97 0.9500 . ?
C97 C98 1.3900 . ?
C97 C102 1.3900 . ?
C98 H98 0.9500 . ?
C98 C99 1.3900 . ?
C99 H99 0.9500 . ?
C99 C100 1.3900 . ?
C100 H100 0.9500 . ?
C100 C101 1.3900 . ?
C101 H101 0.9500 . ?
C101 C102 1.3900 . ?
C103 H103 0.9500 . ?
C103 C104 1.3900 . ?
C103 C108 1.3900 . ?
C104 C105 1.3900 . ?
C105 H105 0.9500 . ?
C105 C106 1.3900 . ?
C106 H106 0.9500 . ?
C106 C107 1.3900 . ?
C107 H107 0.9500 . ?
C107 C108 1.3900 . ?
C108 H108 0.9500 . ?
C94 H94 0.9500 . ?
C94 C92 1.3900 . ?
C94 C397 1.3900 . ?
C92 H92 0.9500 . ?
C92 C91 1.3900 . ?
C91 C93 1.3900 . ?
C93 H93 0.9500 . ?
C93 C215 1.3900 . ?
C215 H215 0.9500 . ?
C215 C397 1.3900 . ?
C397 H397 0.9500 . ?
Ag5A Cu7A 2.983(9) 3_666 ?

loop_
_geom_torsion_atom_site_label_1
_geom_torsion_atom_site_label_2
_geom_torsion_atom_site_label_3
_geom_torsion_atom_site_label_4
_geom_torsion
_geom_torsion_site_symmetry_1
_geom_torsion_site_symmetry_2
_geom_torsion_site_symmetry_3
_geom_torsion_site_symmetry_4
_geom_torsion_publ_flag
Ag1 S1 C9 C11 -7.5(9) . . . . ?
Ag1 S2 C25 C64 -4.5(13) 3_666 . . . ?
Ag2 S4 C68 C66 173.5(8) . . . . ?
Ag2 S8 C79 C88 173.2(11) . . . . ?
Ag3 S3 C63 C87 103.6(10) . . . . ?
Ag4 S5 C13 C14 129.6(6) . . . . ?
Ag4 S6 C54 C60 39.8(11) . . . . ?
Ag4 P1 C8 C15 -134.9(7) . . . . ?
Ag4 P1 C8 C45 47.9(9) . . . . ?
Ag4 P1 C17 C21 17.8(9) . . . . ?
Ag4 P1 C17 C28 -162.6(8) . . . . ?
Ag4 P1 C32 C40 44.9(9) . . . . ?
Ag4 P1 C32 C57 -136.8(9) . . . . ?
Ag5 S3 C63 C87 -80.8(11) 3_666 . . . ?
Ag5 S5 C13 C14 32.3(9) . . . . ?
Ag5 S6 C54 C60 135.3(8) . . . . ?
Ag5 P2 C7 C4 -142.1(7) . . . . ?
Ag5 P2 C7 C30 41.7(9) . . . . ?
Ag5 P2 C16 C33 37.6(9) . . . . ?
Ag5 P2 C16 C41 -144.9(8) . . . . ?
Ag5 P2 C18 C26 32.6(9) . . . . ?
Ag5 P2 C18 C34 -145.8(8) . . . . ?
Cu1 S1 C9 C11 60.4(8) 3_666 . . . ?
Cu1 S8 C79 C88 -10.0(18) . . . . ?
Cu1 O1 C1 O2 15.1(13) . . . . ?
Cu1 O1 C1 C6 -168.8(6) . . . . ?
Cu2 S1 C9 C11 140.2(7) 3_666 . . . ?
Cu2 S3 C63 C87 -160.0(10) . . . . ?
Cu2 S5 C13 C14 -58.6(8) 3_666 . . . ?
Cu2 O2 C1 O1 5.5(14) . . . . ?
Cu2 O2 C1 C6 -170.5(6) . . . . ?
Cu8 S2 C25 C64 -72.5(10) 3_666 . . . ?
Cu8 O4 C5 O3 4.5(17) . . . . ?
Cu8 O4 C5 C19 -175.9(7) . . . . ?
Cu3 S2 C25 C64 63.2(10) . . . . ?
Cu3 S8 C79 C88 -110.3(14) . . . . ?
Cu3 O7 C46 O5 3(2) . . . . ?
Cu3 O7 C46 C55 -172.7(8) . . . . ?
Cu6 S1 C9 C11 -72.6(8) . . . . ?
Cu6 O8 C35 O6 10(3) . . . . ?
Cu6 O8 C35 C77 -172.9(9) . . . . ?
Cu7 S2 C25 C64 -148.9(9) 3_666 . . . ?
Cu7 S3 C63 C87 6.7(12) . . . . ?
Cu7 S6 C54 C60 -132.1(8) 3_666 . . . ?
Cu7 O3 C5 O4 -3.2(16) . . . . ?
Cu7 O3 C5 C19 177.2(7) . . . . ?
Cu4 S2 C25 C64 145.4(9) . . . . ?
Cu4 S4 C68 C66 68.7(10) . . . . ?
Cu4 S6 C54 C60 -57.0(10) . . . . ?
Cu4 O5 C46 O7 -2(2) . . . . ?
Cu4 O5 C46 C55 173.7(9) . . . . ?
Cu5 S4 C68 C66 -60.9(10) . . . . ?
Cu5 S5 C13 C14 -141.8(7) . . . . ?
Cu5 O6 C35 O8 -24(3) . . . . ?
Cu5 O6 C35 C77 159.0(11) . . . . ?
S1 C9 C11 C10 178.3(8) . . . . ?
S2 C25 C64 C104 -160.0(10) . . . . ?
S3 C63 C87 C82 179.1(9) . . . . ?
S5 C13 C14 C3 161.6(7) . . . . ?
S6 C54 C60 C49 162.9(8) . . . . ?
S8 C79 C88 C102 173.3(11) . . . . ?
P1 C8 C15 C20 179.4(8) . . . . ?
P1 C8 C45 C27 177.3(9) . . . . ?
P1 C17 C21 C36 -178.8(9) . . . . ?
P1 C17 C28 C38 177.3(10) . . . . ?
P1 C32 C40 C62 178.6(9) . . . . ?
P1 C32 C57 C70 -177.8(9) . . . . ?
P2 C7 C30 C56 175.4(10) . . . . ?
P2 C16 C33 C61 177.0(8) . . . . ?
P2 C16 C41 C43 -176.8(9) . . . . ?
P2 C18 C26 C29 -178.3(8) . . . . ?
P2 C18 C34 C37 177.5(9) . . . . ?
O1 C1 C6 F1 -55.4(10) . . . . ?
O1 C1 C6 F4 63.5(11) . . . . ?
O1 C1 C6 F5 -176.6(8) . . . . ?
O2 C1 C6 F1 121.3(9) . . . . ?
O2 C1 C6 F4 -119.8(9) . . . . ?
O2 C1 C6 F5 0.1(11) . . . . ?
O3 C5 C19 F2 3.3(15) . . . . ?
O3 C5 C19 F3 124.9(11) . . . . ?
O3 C5 C19 F6 -114.6(11) . . . . ?
O4 C5 C19 F2 -176.4(9) . . . . ?
O4 C5 C19 F3 -54.8(13) . . . . ?
O4 C5 C19 F6 65.7(12) . . . . ?
O5 C46 C55 F8 123.6(18) . . . . ?
O5 C46 C55 F11 3.3(19) . . . . ?
O5 C46 C55 F12 -113.3(17) . . . . ?
O6 C35 C77 F7 -131.4(17) . . . . ?
O6 C35 C77 F9 107(2) . . . . ?
O6 C35 C77 F10 -3(2) . . . . ?
O7 C46 C55 F8 -60.4(19) . . . . ?
O7 C46 C55 F11 179.3(12) . . . . ?
O7 C46 C55 F12 62.7(18) . . . . ?
O8 C35 C77 F7 51(2) . . . . ?
O8 C35 C77 F9 -70.8(18) . . . . ?
O8 C35 C77 F10 179.3(14) . . . . ?
C2 C3 C14 C13 -78.8(11) . . . . ?
C2 C3 C23 C59 0.7(14) . . . . ?
C2 C24 C39 C59 -1.9(16) . . . . ?
C3 C2 C24 C39 0.8(14) . . . . ?
C3 C23 C59 C39 -1.9(16) . . . . ?
C4 C7 C30 C56 -0.9(16) . . . . ?
C4 C22 C42 C56 0.0(18) . . . . ?
C7 P2 C16 C33 -84.2(9) . . . . ?
C7 P2 C16 C41 93.3(9) . . . . ?
C7 P2 C18 C26 155.9(8) . . . . ?
C7 P2 C18 C34 -22.5(9) . . . . ?
C7 C4 C22 C42 0.3(16) . . . . ?
C7 C30 C56 C42 1.2(19) . . . . ?
C8 P1 C17 C21 144.5(8) . . . . ?
C8 P1 C17 C28 -35.9(10) . . . . ?
C8 P1 C32 C40 -81.0(8) . . . . ?
C8 P1 C32 C57 97.2(10) . . . . ?
C8 C15 C20 C12 2.9(16) . . . . ?
C10 C58 C67 C78 0.9(18) . . . . ?
C10 C69 C80 C78 -3(2) . . . . ?
C11 C10 C58 C67 -177.1(10) . . . . ?
C11 C10 C69 C80 178.1(12) . . . . ?
C12 C27 C45 C8 4.1(19) . . . . ?
C14 C3 C23 C59 -179.2(9) . . . . ?
C15 C8 C45 C27 -0.1(16) . . . . ?
C16 P2 C7 C4 -19.4(9) . . . . ?
C16 P2 C7 C30 164.4(8) . . . . ?
C16 P2 C18 C26 -94.3(8) . . . . ?
C16 P2 C18 C34 87.3(9) . . . . ?
C16 C33 C61 C31 1.6(16) . . . . ?
C16 C41 C43 C31 -1.9(19) . . . . ?
C17 P1 C8 C15 100.2(9) . . . . ?
C17 P1 C8 C45 -77.1(9) . . . . ?
C17 P1 C32 C40 168.7(8) . . . . ?
C17 P1 C32 C57 -13.0(11) . . . . ?
C17 C21 C36 C47 -1.5(17) . . . . ?
C17 C28 C38 C47 5(2) . . . . ?
C18 P2 C7 C4 91.5(9) . . . . ?
C18 P2 C7 C30 -84.6(9) . . . . ?
C18 P2 C16 C33 166.4(8) . . . . ?
C18 P2 C16 C41 -16.1(10) . . . . ?
C18 C26 C29 C44 -0.9(17) . . . . ?
C18 C34 C37 C44 2.3(18) . . . . ?
C20 C12 C27 C45 -4.5(19) . . . . ?
C21 C17 C28 C38 -3.1(17) . . . . ?
C21 C36 C47 C38 3(2) . . . . ?
C22 C4 C7 P2 -176.0(8) . . . . ?
C22 C4 C7 C30 0.2(14) . . . . ?
C22 C42 C56 C30 -0.7(19) . . . . ?
C23 C3 C14 C13 101.1(11) . . . . ?
C24 C2 C3 C14 179.8(9) . . . . ?
C24 C2 C3 C23 -0.2(13) . . . . ?
C24 C39 C59 C23 2.5(16) . . . . ?
C25 C64 C104 C103 -84.7(14) . . . . ?
C25 C64 C104 C105 93.7(14) . . . . ?
C26 C18 C34 C37 -0.9(16) . . . . ?
C26 C29 C44 C37 2.4(18) . . . . ?
C27 C12 C20 C15 1.1(18) . . . . ?
C28 C17 C21 C36 1.6(16) . . . . ?
C28 C38 C47 C36 -5(2) . . . . ?
C32 P1 C8 C15 -11.0(10) . . . . ?
C32 P1 C8 C45 171.8(9) . . . . ?
C32 P1 C17 C21 -105.8(8) . . . . ?
C32 P1 C17 C28 73.8(10) . . . . ?
C32 C40 C62 C65 -0.5(17) . . . . ?
C32 C57 C70 C65 -0.8(19) . . . . ?
C33 C16 C41 C43 0.8(17) . . . . ?
C34 C18 C26 C29 0.2(15) . . . . ?
C34 C37 C44 C29 -3.1(19) . . . . ?
C40 C32 C57 C70 0.4(17) . . . . ?
C40 C62 C65 C70 0(2) . . . . ?
C41 C16 C33 C61 -0.6(16) . . . . ?
C43 C31 C61 C33 -2.7(18) . . . . ?
C45 C8 C15 C20 -3.2(15) . . . . ?
C48 C49 C50 C51 0.0 . . . . ?
C48 C49 C60 C54 -87.8(11) . . . . ?
C49 C48 C53 C52 0.0 . . . . ?
C49 C50 C51 C52 0.0 . . . . ?
C50 C49 C60 C54 94.1(10) . . . . ?
C50 C51 C52 C53 0.0 . . . . ?
C51 C52 C53 C48 0.0 . . . . ?
C53 C48 C49 C50 0.0 . . . . ?
C53 C48 C49 C60 -178.1(7) . . . . ?
C57 C32 C40 C62 0.3(16) . . . . ?
C58 C10 C11 C9 67.3(13) . . . . ?
C58 C10 C69 C80 0.9(19) . . . . ?
C58 C67 C78 C80 -3(2) . . . . ?
C60 C49 C50 C51 178.1(8) . . . . ?
C61 C31 C43 C41 2.8(19) . . . . ?
C62 C65 C70 C57 1(2) . . . . ?
C64 C104 C105 C106 -178.4(15) . . . . ?
C66 C74 C75 C76 -173.7(10) . . . . ?
C67 C78 C80 C69 4(2) . . . . ?
C68 C66 C74 C73 64.4(12) . . . . ?
C68 C66 C74 C75 -121.9(10) . . . . ?
C69 C10 C11 C9 -109.8(13) . . . . ?
C69 C10 C58 C67 0.1(17) . . . . ?
C71 C72 C73 C74 0.0 . . . . ?
C72 C71 C76 C75 0.0 . . . . ?
C72 C73 C74 C66 173.6(10) . . . . ?
C72 C73 C74 C75 0.0 . . . . ?
C73 C74 C75 C76 0.0 . . . . ?
C74 C66 C68 S4 -173.7(8) . . . . ?
C74 C75 C76 C71 0.0 . . . . ?
C76 C71 C72 C73 0.0 . . . . ?
C79 C88 C102 C97 90.4(15) . . . . ?
C79 C88 C102 C101 -87.7(15) . . . . ?
C81 C82 C83 C84 0.0 . . . . ?
C81 C82 C87 C63 -86.3(14) . . . . ?
C82 C81 C86 C85 0.0 . . . . ?
C82 C83 C84 C85 0.0 . . . . ?
C83 C82 C87 C63 98.6(13) . . . . ?
C83 C84 C85 C86 0.0 . . . . ?
C84 C85 C86 C81 0.0 . . . . ?
C86 C81 C82 C83 0.0 . . . . ?
C86 C81 C82 C87 -175.4(12) . . . . ?
C87 C82 C83 C84 174.9(13) . . . . ?
C89 C91 C93 C215 -178.6(8) . . . . ?
C90 C89 C91 C92 -95.4(14) . . . . ?
C90 C89 C91 C93 83.1(15) . . . . ?
C97 C98 C99 C100 0.0 . . . . ?
C98 C97 C102 C88 -178.0(8) . . . . ?
C98 C97 C102 C101 0.0 . . . . ?
C98 C99 C100 C101 0.0 . . . . ?
C99 C100 C101 C102 0.0 . . . . ?
C100 C101 C102 C88 178.1(7) . . . . ?
C100 C101 C102 C97 0.0 . . . . ?
C102 C97 C98 C99 0.0 . . . . ?
C103 C104 C105 C106 0.0 . . . . ?
C104 C103 C108 C107 0.0 . . . . ?
C104 C105 C106 C107 0.0 . . . . ?
C105 C106 C107 C108 0.0 . . . . ?
C106 C107 C108 C103 0.0 . . . . ?
C108 C103 C104 C64 178.5(14) . . . . ?
C108 C103 C104 C105 0.0 . . . . ?
C94 C92 C91 C89 178.6(8) . . . . ?
C94 C92 C91 C93 0.0 . . . . ?
C92 C94 C397 C215 0.0 . . . . ?
C92 C91 C93 C215 0.0 . . . . ?
C91 C89 C90 S7 177.2(10) . . . . ?
C91 C93 C215 C397 0.0 . . . . ?
C93 C215 C397 C94 0.0 . . . . ?
C397 C94 C92 C91 0.0 . . . . ?
Cu6A S1 C9 C11 -87.5(9) . . . . ?
Cu6A S4 C68 C66 -126.1(9) . . . . ?
Cu6A O8 C35 O6 25(3) . . . . ?
Cu6A O8 C35 C77 -158.0(10) . . . . ?
Ag3A S3 C63 C87 102.0(11) . . . . ?
Ag3A S8 C79 C88 95.3(16) . . . . ?
Ag5A S5 C13 C14 43.6(9) . . . . ?
Ag5A S6 C54 C60 124.9(9) . . . . ?
Ag5A P2 C7 C4 -145.2(7) . . . . ?
Ag5A P2 C7 C30 38.7(9) . . . . ?
Ag5A P2 C16 C33 48.6(10) . . . . ?
Ag5A P2 C16 C41 -133.9(9) . . . . ?
Ag5A P2 C18 C26 24.5(9) . . . . ?
Ag5A P2 C18 C34 -153.9(8) . . . . ?
Cu7A S3 C63 C87 -10.1(12) . . . . ?
Cu7A S6 C54 C60 -149.6(9) 3_666 . . . ?
Cu7A O3 C5 O4 14.7(19) . . . . ?
Cu7A O3 C5 C19 -165.0(9) . . . . ?

loop_
_smtbx_masks_void_nr
_smtbx_masks_void_average_x
_smtbx_masks_void_average_y
_smtbx_masks_void_average_z
_smtbx_masks_void_volume
_smtbx_masks_void_count_electrons
_smtbx_masks_void_content
1 -0.500 0.000 0.500 505.6 86.5 '2 CH3CH2OCH2CH3'
2 0.000 0.500 0.000 505.6 86.5 '2 CH3CH2OCH2CH3'
3 0.000 0.500 0.500 178.3 38.9 '1 CH3CH2OCH2CH3'
4 0.251 0.367 0.678 9.6 0.0 ?
5 0.249 0.867 0.822 9.6 0.0 ?
6 0.500 0.000 1.000 178.3 38.9 '1 CH3CH2OCH2CH3'
7 0.751 0.133 0.178 9.6 0.0 ?
8 0.749 0.633 0.322 9.6 0.0 ?
